data_4340048
loop_
_publ_author_name
'Jankolovits, Joseph'
'Kampf, Jeff W.'
'Pecoraro, Vincent L.'

_publ_section_title
;
 Solvent dependent assembly of lanthanide metallacrowns using building
 blocks with incompatible symmetry preferences.
;
_journal_issue 14
_journal_name_full 'Inorganic chemistry'
_journal_page_first 7534
_journal_page_last 7546
_journal_paper_doi 10.1021/ic500832u
_journal_volume 53
_journal_year 2014
_chemical_formula_moiety
;
 Dy2Zn9(C10H8N2O2)10(C5H5N)10(C6H6)4.25(H2O)4.75(OH)2(NO3)1.25(Cl)0.7
;
_chemical_formula_sum 'C175.5 H167 Cl0.75 Dy2 N31.25 O30.5 Zn9'
_chemical_formula_weight 4141.82
_chemical_name_systematic
; 
 ? 
;
_space_group_IT_number 2
_symmetry_cell_setting triclinic
_symmetry_space_group_name_Hall '-P 1'
_symmetry_space_group_name_H-M 'P -1'
_atom_sites_solution_hydrogens geom
_atom_sites_solution_primary direct
_atom_sites_solution_secondary difmap
_audit_creation_method SHELXL-97
_cell_angle_alpha 93.512(5)
_cell_angle_beta 102.150(5)
_cell_angle_gamma 113.693(5)
_cell_formula_units_Z 2
_cell_length_a 20.445(5)
_cell_length_b 21.830(5)
_cell_length_c 22.271(5)
_cell_measurement_reflns_used 122620
_cell_measurement_temperature 85(2)
_cell_measurement_theta_max 68.30
_cell_measurement_theta_min 2.10
_cell_volume 8779(4)
_computing_cell_refinement 'CrystalClear-SM Expert 2.0 r12'
_computing_data_collection 'CrystalClear-SM Expert 2.0 r12 (Rigaku, 2011)'
_computing_data_reduction 'CrystalClear-SM Expert 2.0 r12'
_computing_molecular_graphics 'Bruker SHELXTL'
_computing_publication_material 'Bruker SHELXTL'
_computing_structure_refinement 'SHELXL-97 (Sheldrick, 1997)'
_computing_structure_solution 'SHELXS-97 (Sheldrick, 1990)'
_diffrn_ambient_temperature 85(2)
_diffrn_detector_area_resol_mean 14.629
_diffrn_measured_fraction_theta_full 0.981
_diffrn_measured_fraction_theta_max 0.981
_diffrn_measurement_device_type 'Rigaku Saturn944+ CCD'
_diffrn_measurement_method \w
_diffrn_radiation_monochromator confocal
_diffrn_radiation_source 'micro-focus rotating anode'
_diffrn_radiation_type CuK\a
_diffrn_radiation_wavelength 1.54178
_diffrn_reflns_av_R_equivalents 0.0936
_diffrn_reflns_av_sigmaI/netI 0.0584
_diffrn_reflns_limit_h_max 24
_diffrn_reflns_limit_h_min -24
_diffrn_reflns_limit_k_max 26
_diffrn_reflns_limit_k_min -26
_diffrn_reflns_limit_l_max 24
_diffrn_reflns_limit_l_min -26
_diffrn_reflns_number 235204
_diffrn_reflns_theta_full 68.30
_diffrn_reflns_theta_max 68.30
_diffrn_reflns_theta_min 2.06
_exptl_absorpt_coefficient_mu 6.544
_exptl_absorpt_correction_T_max 0.8279
_exptl_absorpt_correction_T_min 0.2915
_exptl_absorpt_correction_type multi-scan
_exptl_absorpt_process_details
;
    Higashi, T. (1995). Program for Absorption Correction.
    Rigaku Corporation, Tokyo, Japan.
;
_exptl_crystal_colour yellow
_exptl_crystal_density_diffrn 1.567
_exptl_crystal_density_method 'not measured'
_exptl_crystal_description needle
_exptl_crystal_F_000 4195
_exptl_crystal_size_max 0.25
_exptl_crystal_size_mid 0.03
_exptl_crystal_size_min 0.03
_refine_diff_density_max 1.514
_refine_diff_density_min -3.124
_refine_diff_density_rms 0.153
_refine_ls_extinction_method none
_refine_ls_goodness_of_fit_ref 1.187
_refine_ls_hydrogen_treatment constr
_refine_ls_matrix_type full
_refine_ls_number_parameters 2596
_refine_ls_number_reflns 31589
_refine_ls_number_restraints 1952
_refine_ls_restrained_S_all 1.182
_refine_ls_R_factor_all 0.0794
_refine_ls_R_factor_gt 0.0718
_refine_ls_shift/su_max 0.015
_refine_ls_shift/su_mean 0.000
_refine_ls_structure_factor_coef Fsqd
_refine_ls_weighting_details 'calc w=1/[\s^2^(Fo^2^)+(0.1388P)^2^+0.0000P] where P=(Fo^2^+2Fc^2^)/3'
_refine_ls_weighting_scheme calc
_refine_ls_wR_factor_gt 0.2058
_refine_ls_wR_factor_ref 0.2148
_reflns_number_gt 26961
_reflns_number_total 31589
_reflns_threshold_expression >2sigma(I)
_cod_data_source_file ic500832u_si_001.cif
_cod_data_source_block Dy2Zn9(quinHA)10
_cod_depositor_comments 'Adding full bibliography for 4340046--4340049.cif.'
_cod_original_formula_sum 'C175.50 H167 Cl0.75 Dy2 N31.25 O30.50 Zn9'
_cod_database_code 4340048

loop_
_symmetry_equiv_pos_as_xyz
'x, y, z'
'-x, -y, -z'

loop_
_atom_site_label
_atom_site_type_symbol
_atom_site_fract_x
_atom_site_fract_y
_atom_site_fract_z
_atom_site_U_iso_or_equiv
_atom_site_adp_type
_atom_site_occupancy
_atom_site_symmetry_multiplicity
_atom_site_calc_flag
_atom_site_refinement_flags
_atom_site_disorder_assembly
_atom_site_disorder_group
Dy1 Dy 0.110660(13) 0.447668(12) 0.711995(12) 0.03018(6) Uani 1 1 d . . .
Dy2 Dy -0.011243(13) 0.261769(12) 0.713083(13) 0.03093(7) Uani 1 1 d . . .
Zn1 Zn 0.04536(3) 0.38487(3) 0.52741(3) 0.03258(14) Uani 1 1 d . . .
Zn2 Zn 0.21527(3) 0.60334(3) 0.63735(3) 0.03274(14) Uani 1 1 d . . .
Zn3 Zn 0.20882(5) 0.60148(3) 0.85139(3) 0.0548(2) Uani 1 1 d . . .
Zn4 Zn 0.13453(3) 0.36830(3) 0.85061(3) 0.03482(14) Uani 1 1 d . . .
Zn5 Zn -0.02825(3) 0.13207(3) 0.82612(3) 0.03656(15) Uani 1 1 d . . .
Zn6 Zn -0.07964(3) 0.10916(3) 0.60363(3) 0.03471(14) Uani 1 1 d . . .
Zn7 Zn 0.17696(3) 0.24859(3) 0.71625(3) 0.03840(16) Uani 1 1 d . . .
Zn8 Zn -0.14788(3) 0.33006(3) 0.75783(3) 0.03528(14) Uani 1 1 d . . .
Zn9 Zn -0.20760(3) 0.10456(3) 0.65574(3) 0.03641(15) Uani 1 1 d . . .
O1 O -0.07138(15) 0.22040(14) 0.60369(15) 0.0332(7) Uani 1 1 d . . .
O2 O 0.03987(17) 0.33774(15) 0.65022(14) 0.0354(8) Uani 1 1 d . . .
O3 O 0.05647(16) 0.46625(15) 0.48694(14) 0.0354(7) Uani 1 1 d . . .
O4 O 0.10082(15) 0.45817(14) 0.60666(13) 0.0312(7) Uani 1 1 d . . .
O5 O 0.26748(17) 0.68806(15) 0.70130(15) 0.0396(8) Uani 1 1 d . . .
O6 O 0.18268(16) 0.56337(13) 0.71251(14) 0.0325(7) Uani 1 1 d . . .
O7 O 0.21061(17) 0.56775(15) 0.93281(16) 0.0404(8) Uani 1 1 d . . .
O8 O 0.15860(17) 0.49865(15) 0.81850(14) 0.0348(7) Uani 1 1 d . . .
O9 O 0.07113(18) 0.17513(15) 0.88602(16) 0.0418(8) Uani 1 1 d . . .
O10 O -0.00033(15) 0.23373(14) 0.81305(14) 0.0317(7) Uani 1 1 d . . .
O11 O -0.08717(17) 0.02642(15) 0.64951(15) 0.0387(8) Uani 1 1 d . . .
O12 O -0.08969(16) 0.14200(14) 0.69465(15) 0.0342(7) Uani 1 1 d . . .
O13 O 0.14956(16) 0.19884(15) 0.62936(16) 0.0401(8) Uani 1 1 d . . .
O14 O 0.06448(15) 0.20786(14) 0.70059(15) 0.0342(7) Uani 1 1 d . . .
O15 O 0.22409(15) 0.44591(16) 0.71277(17) 0.0389(8) Uani 1 1 d . . .
O16 O 0.12624(15) 0.35455(14) 0.75863(15) 0.0330(7) Uani 1 1 d . . .
O17 O 0.01546(14) 0.48115(15) 0.70304(15) 0.0332(7) Uani 1 1 d . . .
O18 O 0.01431(14) 0.37490(14) 0.75626(15) 0.0320(7) Uani 1 1 d . . .
O19 O -0.25267(17) 0.26073(17) 0.72246(19) 0.0490(10) Uani 1 1 d . . .
O20 O -0.12774(14) 0.25189(15) 0.72182(15) 0.0345(7) Uani 1 1 d . . .
O105 O -0.18883(17) 0.07815(16) 0.57842(16) 0.0416(8) Uani 1 1 d . . .
H105 H -0.2227 0.0563 0.5391 0.050 Uiso 1 1 calc R . .
N1 N -0.04994(18) 0.29983(17) 0.46814(18) 0.0323(9) Uani 1 1 d . . .
N2 N 0.01127(19) 0.32189(18) 0.58731(18) 0.0342(9) Uani 1 1 d . . .
N3 N 0.1281(2) 0.52035(18) 0.58589(18) 0.0338(9) Uani 1 1 d . . .
N4 N 0.18853(19) 0.63655(17) 0.54970(18) 0.0328(9) Uani 1 1 d . . .
N5 N 0.21247(19) 0.61442(17) 0.76344(18) 0.0345(9) Uani 1 1 d . . .
N6 N 0.2719(2) 0.70962(19) 0.8623(2) 0.0420(10) Uani 1 1 d . . .
N7 N 0.1311(2) 0.40394(19) 0.97109(19) 0.0388(10) Uani 1 1 d . . .
N8 N 0.15555(19) 0.46339(18) 0.86808(17) 0.0327(9) Uani 1 1 d . . .
N9 N 0.2120(2) 0.34121(19) 0.90756(19) 0.0385(10) Uani 1 1 d . . .
N10 N 0.07072(19) 0.27321(19) 0.85206(18) 0.0359(9) Uani 1 1 d . . .
N11 N -0.0267(2) 0.03135(18) 0.8123(2) 0.0400(10) Uani 1 1 d . . .
N12 N -0.07054(19) 0.10184(18) 0.73519(19) 0.0348(9) Uani 1 1 d . . .
N13 N -0.03089(19) 0.09241(18) 0.53068(19) 0.0353(9) Uani 1 1 d . . .
N14 N 0.03226(18) 0.16547(17) 0.64287(18) 0.0335(9) Uani 1 1 d . . .
N15 N 0.2855(2) 0.3155(2) 0.7044(2) 0.0455(11) Uani 1 1 d U . .
N16 N 0.18465(19) 0.34192(17) 0.74553(18) 0.0332(9) Uani 1 1 d . . .
N17 N -0.16506(19) 0.41721(18) 0.72948(19) 0.0358(9) Uani 1 1 d . . .
N18 N -0.04647(18) 0.39119(17) 0.74882(18) 0.0308(8) Uani 1 1 d . . .
N19 N -0.32189(19) 0.09632(19) 0.63346(19) 0.0367(9) Uani 1 1 d . . .
N20 N -0.19450(19) 0.19649(19) 0.69396(18) 0.0357(9) Uani 1 1 d . . .
C1 C -0.0447(2) 0.2620(2) 0.5663(2) 0.0300(10) Uani 1 1 d . . .
C2 C -0.0751(2) 0.2477(2) 0.4987(2) 0.0313(10) Uani 1 1 d . . .
C3 C -0.1281(2) 0.1832(2) 0.4689(2) 0.0369(11) Uani 1 1 d . . .
H3 H -0.1454 0.1478 0.4923 0.044 Uiso 1 1 calc R . .
C4 C -0.1549(2) 0.1719(2) 0.4055(2) 0.0366(11) Uani 1 1 d . . .
H4 H -0.1896 0.1279 0.3845 0.044 Uiso 1 1 calc R . .
C5 C -0.1307(2) 0.2260(2) 0.3714(2) 0.0334(10) Uani 1 1 d . . .
C6 C -0.1566(3) 0.2185(2) 0.3070(2) 0.0396(12) Uani 1 1 d . . .
H6 H -0.1911 0.1754 0.2839 0.048 Uiso 1 1 calc R . .
C7 C -0.1325(2) 0.2730(2) 0.2773(2) 0.0401(12) Uani 1 1 d . . .
H7 H -0.1493 0.2669 0.2333 0.048 Uiso 1 1 calc R . .
C8 C -0.0835(2) 0.3378(2) 0.3103(2) 0.0365(11) Uani 1 1 d . . .
H8 H -0.0695 0.3754 0.2888 0.044 Uiso 1 1 calc R . .
C9 C -0.0562(2) 0.3468(2) 0.3727(2) 0.0343(11) Uani 1 1 d . . .
H9 H -0.0225 0.3905 0.3949 0.041 Uiso 1 1 calc R . .
C10 C -0.0780(2) 0.2907(2) 0.4050(2) 0.0304(10) Uani 1 1 d . . .
C11 C 0.1033(2) 0.5193(2) 0.5274(2) 0.0344(11) Uani 1 1 d . . .
C12 C 0.1353(2) 0.5864(2) 0.5073(2) 0.0304(10) Uani 1 1 d . . .
C13 C 0.1102(2) 0.5947(2) 0.4457(2) 0.0378(11) Uani 1 1 d . . .
H13 H 0.0714 0.5577 0.4168 0.045 Uiso 1 1 calc R . .
C14 C 0.1422(2) 0.6562(2) 0.4280(2) 0.0354(11) Uani 1 1 d . . .
H14 H 0.1267 0.6624 0.3865 0.043 Uiso 1 1 calc R . .
C15 C 0.1993(2) 0.7109(2) 0.4727(2) 0.0382(11) Uani 1 1 d . . .
C16 C 0.2341(2) 0.7767(2) 0.4581(2) 0.0385(11) Uani 1 1 d . . .
H16 H 0.2201 0.7849 0.4170 0.046 Uiso 1 1 calc R . .
C17 C 0.2872(3) 0.8283(2) 0.5025(3) 0.0432(13) Uani 1 1 d . . .
H17 H 0.3096 0.8722 0.4920 0.052 Uiso 1 1 calc R . .
C18 C 0.3094(3) 0.8173(2) 0.5636(2) 0.0399(12) Uani 1 1 d . . .
H18 H 0.3466 0.8536 0.5942 0.048 Uiso 1 1 calc R . .
C19 C 0.2766(2) 0.7536(2) 0.5787(2) 0.0380(11) Uani 1 1 d . . .
H19 H 0.2915 0.7457 0.6197 0.046 Uiso 1 1 calc R . .
C20 C 0.2210(2) 0.7001(2) 0.5331(2) 0.0321(10) Uani 1 1 d . . .
C21 C 0.2535(2) 0.6735(2) 0.7527(2) 0.0390(12) Uani 1 1 d . . .
C22 C 0.2860(3) 0.7282(2) 0.8087(2) 0.0406(12) Uani 1 1 d . . .
C23 C 0.3284(4) 0.7948(3) 0.8034(3) 0.070(2) Uani 1 1 d . . .
H23 H 0.3364 0.8060 0.7642 0.084 Uiso 1 1 calc R . .
C24 C 0.3589(4) 0.8449(3) 0.8553(3) 0.084(3) Uani 1 1 d . . .
H24 H 0.3871 0.8908 0.8521 0.101 Uiso 1 1 calc R . .
C25 C 0.3470(4) 0.8261(3) 0.9139(3) 0.069(2) Uani 1 1 d . . .
C26 C 0.3769(5) 0.8729(4) 0.9703(4) 0.097(3) Uani 1 1 d . . .
H26 H 0.4068 0.9194 0.9707 0.117 Uiso 1 1 calc R . .
C27 C 0.3623(5) 0.8506(4) 1.0246(4) 0.093(3) Uani 1 1 d . . .
H27 H 0.3829 0.8819 1.0624 0.111 Uiso 1 1 calc R . .
C28 C 0.3179(4) 0.7831(3) 1.0248(3) 0.073(2) Uani 1 1 d . . .
H28 H 0.3084 0.7688 1.0628 0.088 Uiso 1 1 calc R . .
C29 C 0.2877(4) 0.7371(3) 0.9712(3) 0.0624(17) Uani 1 1 d . . .
H29 H 0.2569 0.6912 0.9723 0.075 Uiso 1 1 calc R . .
C30 C 0.3016(3) 0.7564(3) 0.9150(3) 0.0482(14) Uani 1 1 d . . .
C31 C 0.1831(2) 0.5023(2) 0.9235(2) 0.0372(11) Uani 1 1 d . . .
C32 C 0.1843(2) 0.4663(2) 0.9785(2) 0.0370(11) Uani 1 1 d . . .
C33 C 0.2418(3) 0.4980(3) 1.0329(3) 0.0466(13) Uani 1 1 d . . .
H33 H 0.2776 0.5433 1.0369 0.056 Uiso 1 1 calc R . .
C34 C 0.2442(3) 0.4605(3) 1.0803(3) 0.0548(15) Uani 1 1 d . . .
H34 H 0.2828 0.4803 1.1175 0.066 Uiso 1 1 calc R . .
C35 C 0.1917(3) 0.3949(3) 1.0748(3) 0.0520(14) Uani 1 1 d . . .
C36 C 0.1925(4) 0.3518(3) 1.1197(3) 0.0639(17) Uani 1 1 d . . .
H36 H 0.2308 0.3678 1.1572 0.077 Uiso 1 1 calc R . .
C37 C 0.1373(4) 0.2861(4) 1.1091(4) 0.0775(19) Uani 1 1 d . . .
H37 H 0.1389 0.2571 1.1390 0.093 Uiso 1 1 calc R . .
C38 C 0.0792(4) 0.2619(3) 1.0545(3) 0.0709(19) Uani 1 1 d . . .
H38 H 0.0410 0.2174 1.0485 0.085 Uiso 1 1 calc R . .
C39 C 0.0774(3) 0.3015(3) 1.0105(3) 0.0542(15) Uani 1 1 d . . .
H39 H 0.0378 0.2846 0.9739 0.065 Uiso 1 1 calc R . .
C40 C 0.1333(3) 0.3677(3) 1.0182(3) 0.0468(13) Uani 1 1 d . . .
C41 C 0.1011(2) 0.2389(2) 0.8841(2) 0.0355(11) Uani 1 1 d . . .
C42 C 0.1778(3) 0.2809(2) 0.9225(2) 0.0404(12) Uani 1 1 d . . .
C43 C 0.2095(3) 0.2575(3) 0.9721(3) 0.0496(14) Uani 1 1 d . . .
H43 H 0.1848 0.2123 0.9791 0.059 Uiso 1 1 calc R . .
C44 C 0.2768(3) 0.3002(3) 1.0107(3) 0.0550(15) Uani 1 1 d . . .
H44 H 0.2978 0.2861 1.0464 0.066 Uiso 1 1 calc R . .
C45 C 0.3151(3) 0.3663(3) 0.9968(3) 0.0506(14) Uani 1 1 d . . .
C46 C 0.3836(3) 0.4144(3) 1.0339(3) 0.0606(17) Uani 1 1 d . . .
H46 H 0.4060 0.4037 1.0712 0.073 Uiso 1 1 calc R . .
C47 C 0.4185(3) 0.4764(3) 1.0174(3) 0.0610(18) Uani 1 1 d . . .
H47 H 0.4654 0.5079 1.0426 0.073 Uiso 1 1 calc R . .
C48 C 0.3858(3) 0.4932(3) 0.9642(3) 0.0571(16) Uani 1 1 d . . .
H48 H 0.4105 0.5367 0.9537 0.069 Uiso 1 1 calc R . .
C49 C 0.3184(3) 0.4488(3) 0.9260(3) 0.0477(14) Uani 1 1 d . . .
H49 H 0.2971 0.4607 0.8890 0.057 Uiso 1 1 calc R . .
C50 C 0.2814(2) 0.3846(2) 0.9433(3) 0.0431(13) Uani 1 1 d . . .
C51 C -0.0719(2) 0.0463(2) 0.7078(2) 0.0377(11) Uani 1 1 d . . .
C52 C -0.0539(2) 0.0038(2) 0.7525(2) 0.0356(11) Uani 1 1 d . . .
C53 C -0.0640(3) -0.0618(2) 0.7303(3) 0.0462(13) Uani 1 1 d . . .
H53 H -0.0828 -0.0793 0.6871 0.055 Uiso 1 1 calc R . .
C54 C -0.0468(3) -0.1001(2) 0.7713(3) 0.0501(14) Uani 1 1 d . . .
H54 H -0.0561 -0.1455 0.7571 0.060 Uiso 1 1 calc R . .
C55 C -0.0153(3) -0.0726(3) 0.8343(3) 0.0470(13) Uani 1 1 d . . .
C56 C 0.0091(4) -0.1073(3) 0.8788(3) 0.0572(16) Uani 1 1 d . . .
H56 H 0.0017 -0.1526 0.8666 0.069 Uiso 1 1 calc R . .
C57 C 0.0428(4) -0.0768(3) 0.9383(3) 0.0643(18) Uani 1 1 d . . .
H57 H 0.0591 -0.1008 0.9676 0.077 Uiso 1 1 calc R . .
C58 C 0.0545(4) -0.0087(3) 0.9582(3) 0.0602(17) Uani 1 1 d . . .
H58 H 0.0791 0.0123 1.0002 0.072 Uiso 1 1 calc R . .
C59 C 0.0303(3) 0.0258(3) 0.9171(3) 0.0471(13) Uani 1 1 d . . .
H59 H 0.0374 0.0707 0.9304 0.057 Uiso 1 1 calc R . .
C60 C -0.0055(3) -0.0052(2) 0.8541(2) 0.0390(11) Uani 1 1 d . . .
C61 C 0.0785(2) 0.1657(2) 0.6112(2) 0.0339(11) Uani 1 1 d . . .
C62 C 0.0437(2) 0.1232(2) 0.5490(2) 0.0343(11) Uani 1 1 d . . .
C63 C 0.0881(3) 0.1157(2) 0.5109(3) 0.0429(12) Uani 1 1 d . . .
H63 H 0.1405 0.1389 0.5245 0.052 Uiso 1 1 calc R . .
C64 C 0.0546(3) 0.0746(2) 0.4542(3) 0.0427(12) Uani 1 1 d . . .
H64 H 0.0840 0.0684 0.4286 0.051 Uiso 1 1 calc R . .
C65 C -0.0225(2) 0.0417(2) 0.4336(2) 0.0382(11) Uani 1 1 d . . .
C66 C -0.0605(3) -0.0018(2) 0.3760(3) 0.0468(13) Uani 1 1 d . . .
H66 H -0.0334 -0.0097 0.3490 0.056 Uiso 1 1 calc R . .
C67 C -0.1359(3) -0.0327(3) 0.3588(3) 0.0519(14) Uani 1 1 d . . .
H67 H -0.1607 -0.0612 0.3195 0.062 Uiso 1 1 calc R . .
C68 C -0.1769(3) -0.0230(3) 0.3980(3) 0.0513(15) Uani 1 1 d . . .
H68 H -0.2294 -0.0450 0.3852 0.062 Uiso 1 1 calc R . .
C69 C -0.1421(3) 0.0184(3) 0.4551(3) 0.0436(12) Uani 1 1 d . . .
H69 H -0.1702 0.0246 0.4818 0.052 Uiso 1 1 calc R . .
C70 C -0.0643(2) 0.0512(2) 0.4734(2) 0.0385(11) Uani 1 1 d . . .
C71 C 0.2285(2) 0.3901(2) 0.7221(2) 0.0339(11) Uani 1 1 d . . .
C72 C 0.2891(2) 0.3783(2) 0.7040(2) 0.0408(12) Uani 1 1 d U . .
C73 C 0.3465(3) 0.4296(3) 0.6883(3) 0.0518(14) Uani 1 1 d U . .
H73 H 0.3473 0.4733 0.6880 0.062 Uiso 1 1 calc R . .
C74 C 0.4020(3) 0.4173(3) 0.6732(3) 0.0589(16) Uani 1 1 d U . .
H74 H 0.4412 0.4525 0.6622 0.071 Uiso 1 1 calc R . .
C75 C 0.4014(3) 0.3533(3) 0.6739(3) 0.0568(15) Uani 1 1 d U . .
C76 C 0.4579(4) 0.3377(4) 0.6616(5) 0.093(3) Uani 1 1 d U . .
H76 H 0.4998 0.3721 0.6531 0.112 Uiso 1 1 calc R . .
C77 C 0.4532(4) 0.2738(4) 0.6618(7) 0.150(4) Uani 1 1 d U . .
H77 H 0.4909 0.2633 0.6519 0.181 Uiso 1 1 calc R . .
C78 C 0.3918(5) 0.2225(4) 0.6769(7) 0.162(4) Uani 1 1 d U . .
H78 H 0.3895 0.1782 0.6777 0.194 Uiso 1 1 calc R . .
C79 C 0.3360(4) 0.2360(4) 0.6902(5) 0.113(3) Uani 1 1 d U . .
H79 H 0.2957 0.2017 0.7007 0.136 Uiso 1 1 calc R . .
C80 C 0.3391(3) 0.3017(3) 0.6881(4) 0.0628(17) Uani 1 1 d U . .
C81 C -0.0410(2) 0.4433(2) 0.7214(2) 0.0303(10) Uani 1 1 d . . .
C82 C -0.1052(2) 0.4607(2) 0.7138(2) 0.0344(11) Uani 1 1 d . . .
C83 C -0.1003(2) 0.5212(2) 0.6930(2) 0.0371(11) Uani 1 1 d . . .
H83 H -0.0579 0.5495 0.6806 0.044 Uiso 1 1 calc R . .
C84 C -0.1578(3) 0.5391(2) 0.6909(3) 0.0441(13) Uani 1 1 d . . .
H84 H -0.1553 0.5803 0.6775 0.053 Uiso 1 1 calc R . .
C85 C -0.2207(3) 0.4958(3) 0.7087(3) 0.0449(13) Uani 1 1 d . . .
C86 C -0.2815(3) 0.5124(3) 0.7087(3) 0.0552(15) Uani 1 1 d . . .
H86 H -0.2800 0.5540 0.6970 0.066 Uiso 1 1 calc R . .
C87 C -0.3415(3) 0.4685(3) 0.7254(4) 0.0691(19) Uani 1 1 d . . .
H87 H -0.3817 0.4799 0.7260 0.083 Uiso 1 1 calc R . .
C88 C -0.3443(3) 0.4063(3) 0.7418(3) 0.0654(18) Uani 1 1 d . . .
H88 H -0.3865 0.3762 0.7534 0.078 Uiso 1 1 calc R . .
C89 C -0.2872(3) 0.3881(3) 0.7414(3) 0.0507(14) Uani 1 1 d . . .
H89 H -0.2907 0.3453 0.7512 0.061 Uiso 1 1 calc R . .
C90 C -0.2229(2) 0.4345(2) 0.7262(3) 0.0414(12) Uani 1 1 d . . .
C91 C -0.2532(2) 0.2064(2) 0.6960(2) 0.0409(12) Uani 1 1 d . . .
C92 C -0.3251(2) 0.1488(2) 0.6635(2) 0.0404(12) Uani 1 1 d . . .
C93 C -0.3926(3) 0.1512(3) 0.6650(3) 0.0517(15) Uani 1 1 d . . .
H93 H -0.3930 0.1905 0.6853 0.062 Uiso 1 1 calc R . .
C94 C -0.4570(3) 0.0966(3) 0.6369(3) 0.0542(15) Uani 1 1 d . . .
H94 H -0.5028 0.0969 0.6392 0.065 Uiso 1 1 calc R . .
C95 C -0.4562(3) 0.0393(3) 0.6043(3) 0.0478(14) Uani 1 1 d . . .
C96 C -0.5202(3) -0.0192(3) 0.5740(3) 0.0557(16) Uani 1 1 d . . .
H96 H -0.5675 -0.0221 0.5754 0.067 Uiso 1 1 calc R . .
C97 C -0.5144(3) -0.0725(3) 0.5423(3) 0.0568(17) Uani 1 1 d . . .
H97 H -0.5579 -0.1116 0.5213 0.068 Uiso 1 1 calc R . .
C98 C -0.4456(3) -0.0695(3) 0.5408(3) 0.0524(15) Uani 1 1 d . . .
H98 H -0.4426 -0.1062 0.5182 0.063 Uiso 1 1 calc R . .
C99 C -0.3811(3) -0.0134(2) 0.5720(3) 0.0457(13) Uani 1 1 d . . .
H99 H -0.3343 -0.0125 0.5717 0.055 Uiso 1 1 calc R . .
C100 C -0.3851(3) 0.0417(3) 0.6040(3) 0.0432(13) Uani 1 1 d . . .
N110 N 0.13175(19) 0.36510(18) 0.50828(19) 0.0351(9) Uani 1 1 d . . .
C110 C 0.1561(3) 0.3261(2) 0.5416(3) 0.0429(13) Uani 1 1 d . . .
H110 H 0.1301 0.3042 0.5705 0.051 Uiso 1 1 calc R . .
C111 C 0.2170(3) 0.3164(3) 0.5360(3) 0.0538(15) Uani 1 1 d . . .
H111 H 0.2334 0.2889 0.5608 0.065 Uiso 1 1 calc R . .
C112 C 0.2537(3) 0.3477(3) 0.4934(3) 0.0601(17) Uani 1 1 d . . .
H112 H 0.2960 0.3418 0.4884 0.072 Uiso 1 1 calc R . .
C113 C 0.2291(3) 0.3874(3) 0.4581(3) 0.0531(15) Uani 1 1 d . . .
H113 H 0.2541 0.4096 0.4287 0.064 Uiso 1 1 calc R . .
C114 C 0.1672(3) 0.3944(3) 0.4662(2) 0.0434(12) Uani 1 1 d . . .
H114 H 0.1492 0.4209 0.4412 0.052 Uiso 1 1 calc R . .
N115 N 0.3077(2) 0.58940(19) 0.6257(2) 0.0396(10) Uani 1 1 d . . .
C115 C 0.3746(3) 0.6273(3) 0.6617(4) 0.0665(19) Uani 1 1 d . . .
H115 H 0.3806 0.6619 0.6933 0.080 Uiso 1 1 calc R . .
C116 C 0.4355(3) 0.6187(4) 0.6551(4) 0.085(3) Uani 1 1 d . . .
H116 H 0.4821 0.6448 0.6837 0.102 Uiso 1 1 calc R . .
C117 C 0.4291(3) 0.5726(3) 0.6076(4) 0.0679(18) Uani 1 1 d . . .
H117 H 0.4713 0.5681 0.6006 0.082 Uiso 1 1 calc R . .
C118 C 0.3617(3) 0.5340(4) 0.5712(4) 0.073(2) Uani 1 1 d . . .
H118 H 0.3549 0.5002 0.5385 0.088 Uiso 1 1 calc R . .
C119 C 0.3022(3) 0.5435(3) 0.5812(3) 0.0636(18) Uani 1 1 d . . .
H119 H 0.2546 0.5155 0.5547 0.076 Uiso 1 1 calc R . .
N120 N 0.1034(2) 0.6095(2) 0.8560(2) 0.0469(11) Uani 1 1 d . . .
C120 C 0.0964(3) 0.6669(3) 0.8680(3) 0.0551(14) Uani 1 1 d . . .
H120 H 0.1382 0.7086 0.8719 0.066 Uiso 1 1 calc R . .
C121 C 0.0331(4) 0.6691(3) 0.8750(3) 0.0644(17) Uani 1 1 d . . .
H121 H 0.0311 0.7114 0.8838 0.077 Uiso 1 1 calc R . .
C122 C -0.0287(3) 0.6090(3) 0.8692(3) 0.0590(15) Uani 1 1 d . . .
H122 H -0.0738 0.6094 0.8736 0.071 Uiso 1 1 calc R . .
C123 C -0.0236(3) 0.5481(3) 0.8568(3) 0.0538(15) Uani 1 1 d . . .
H123 H -0.0648 0.5059 0.8531 0.065 Uiso 1 1 calc R . .
C124 C 0.0439(3) 0.5509(3) 0.8500(3) 0.0529(15) Uani 1 1 d . . .
H124 H 0.0478 0.5096 0.8407 0.063 Uiso 1 1 calc R . .
N125 N 0.3335(3) 0.6080(3) 0.8654(3) 0.0729(16) Uani 1 1 d U . .
C125 C 0.3493(4) 0.5767(4) 0.8185(4) 0.080(2) Uani 1 1 d U . .
H125 H 0.3092 0.5444 0.7866 0.096 Uiso 1 1 calc R . .
C126 C 0.4182(5) 0.5891(5) 0.8152(5) 0.103(3) Uani 1 1 d U . .
H126 H 0.4251 0.5645 0.7823 0.124 Uiso 1 1 calc R . .
C127 C 0.4797(5) 0.6373(5) 0.8588(5) 0.113(3) Uani 1 1 d U . .
H127 H 0.5286 0.6474 0.8561 0.136 Uiso 1 1 calc R . .
C128 C 0.4648(5) 0.6713(5) 0.9086(5) 0.113(3) Uani 1 1 d U . .
H128 H 0.5039 0.7055 0.9398 0.136 Uiso 1 1 calc R . .
C129 C 0.3918(4) 0.6522(4) 0.9090(4) 0.094(2) Uani 1 1 d U . .
H129 H 0.3825 0.6724 0.9433 0.112 Uiso 1 1 calc R . .
N130 N -0.1069(2) 0.1208(2) 0.8734(2) 0.0520(12) Uani 1 1 d U . .
C130 C -0.1388(3) 0.0662(3) 0.8988(3) 0.0586(15) Uani 1 1 d U . .
H130 H -0.1241 0.0303 0.8954 0.070 Uiso 1 1 calc R . .
C131 C -0.1927(4) 0.0598(4) 0.9300(4) 0.082(2) Uani 1 1 d U . .
H131 H -0.2155 0.0200 0.9469 0.098 Uiso 1 1 calc R . .
C132 C -0.2119(5) 0.1137(5) 0.9356(5) 0.112(3) Uani 1 1 d U . .
H132 H -0.2480 0.1113 0.9573 0.134 Uiso 1 1 calc R . .
C133 C -0.1800(5) 0.1691(5) 0.9105(6) 0.124(3) Uani 1 1 d U . .
H133 H -0.1932 0.2059 0.9146 0.148 Uiso 1 1 calc R . .
C134 C -0.1274(4) 0.1723(4) 0.8785(4) 0.087(2) Uani 1 1 d U . .
H134 H -0.1056 0.2111 0.8600 0.105 Uiso 1 1 calc R . .
N135 N 0.2025(2) 0.1967(2) 0.7833(2) 0.0490(12) Uani 1 1 d . . .
C135 C 0.1531(3) 0.1371(3) 0.7895(3) 0.0533(15) Uani 1 1 d . . .
H135 H 0.1043 0.1200 0.7634 0.064 Uiso 1 1 calc R . .
C136 C 0.1692(3) 0.0987(3) 0.8323(3) 0.0703(17) Uani 1 1 d . . .
H136 H 0.1331 0.0549 0.8335 0.084 Uiso 1 1 calc R . .
C137 C 0.2380(4) 0.1244(4) 0.8729(4) 0.086(2) Uani 1 1 d . . .
H137 H 0.2500 0.0994 0.9034 0.104 Uiso 1 1 calc R . .
C138 C 0.2887(5) 0.1863(5) 0.8687(5) 0.112(3) Uani 1 1 d . . .
H138 H 0.3366 0.2054 0.8965 0.134 Uiso 1 1 calc R . .
C139 C 0.2700(4) 0.2211(4) 0.8238(4) 0.082(2) Uani 1 1 d . . .
H139 H 0.3061 0.2643 0.8212 0.098 Uiso 1 1 calc R . .
N140 N -0.13039(19) 0.34895(19) 0.85286(19) 0.0388(10) Uani 1 1 d D . .
C140 C -0.1828(3) 0.3526(3) 0.8796(2) 0.0479(13) Uani 1 1 d D . .
H140 H -0.2319 0.3370 0.8546 0.057 Uiso 1 1 calc R . .
C141 C -0.1677(3) 0.3777(3) 0.9409(3) 0.0554(15) Uani 1 1 d D . .
H141 H -0.2058 0.3799 0.9578 0.066 Uiso 1 1 calc R . .
C142 C -0.0970(3) 0.4000(3) 0.9783(3) 0.0606(16) Uani 1 1 d D . .
H142 H -0.0856 0.4179 1.0211 0.073 Uiso 1 1 calc R . .
C143 C -0.0433(3) 0.3956(3) 0.9522(3) 0.0605(17) Uani 1 1 d D . .
H143 H 0.0058 0.4101 0.9771 0.073 Uiso 1 1 calc R . .
C144 C -0.0610(3) 0.3703(3) 0.8902(2) 0.0461(13) Uani 1 1 d D . .
H144 H -0.0235 0.3675 0.8727 0.055 Uiso 1 1 calc R . .
N145 N -0.2428(2) 0.0262(2) 0.7100(3) 0.0602(14) Uani 1 1 d U . .
C145 C -0.2747(4) 0.0357(5) 0.7523(4) 0.089(2) Uani 1 1 d U . .
H145 H -0.2792 0.0772 0.7585 0.107 Uiso 1 1 calc R . .
C146 C -0.3022(5) -0.0132(6) 0.7885(5) 0.125(3) Uani 1 1 d U . .
H146 H -0.3257 -0.0068 0.8194 0.151 Uiso 1 1 calc R . .
C147 C -0.2933(6) -0.0719(6) 0.7767(7) 0.157(4) Uani 1 1 d U . .
H147 H -0.3088 -0.1063 0.8015 0.188 Uiso 1 1 calc R . .
C148 C -0.2638(5) -0.0812(5) 0.7317(7) 0.150(3) Uani 1 1 d U . .
H148 H -0.2591 -0.1224 0.7240 0.180 Uiso 1 1 calc R . .
C149 C -0.2391(4) -0.0304(4) 0.6949(6) 0.104(3) Uani 1 1 d U . .
H149 H -0.2206 -0.0373 0.6607 0.125 Uiso 1 1 calc R . .
C200 C 0.1934(7) 0.8635(6) 0.9051(7) 0.127(5) Uani 0.50 1 d PDU A 1
H200 H 0.1980 0.8364 0.9361 0.152 Uiso 0.50 1 calc PR A 1
C201 C 0.2448(9) 0.9298(6) 0.9130(7) 0.135(6) Uani 0.50 1 d PDU A 1
H201 H 0.2824 0.9493 0.9508 0.162 Uiso 0.50 1 calc PR A 1
C202 C 0.2419(11) 0.9678(8) 0.8663(7) 0.166(8) Uani 0.50 1 d PDU A 1
H202 H 0.2779 1.0132 0.8719 0.199 Uiso 0.50 1 calc PR A 1
C203 C 0.1867(9) 0.9401(6) 0.8111(7) 0.133(5) Uani 0.50 1 d PDU A 1
H203 H 0.1854 0.9649 0.7776 0.159 Uiso 0.50 1 calc PR A 1
C204 C 0.1345(9) 0.8757(6) 0.8073(6) 0.128(5) Uani 0.50 1 d PDU A 1
H204 H 0.0948 0.8567 0.7707 0.154 Uiso 0.50 1 calc PR A 1
C205 C 0.1361(8) 0.8369(7) 0.8531(7) 0.125(5) Uani 0.50 1 d PDU A 1
H205 H 0.0981 0.7926 0.8487 0.150 Uiso 0.50 1 calc PR A 1
O200 O 0.3031(10) 1.0860(9) 0.7497(9) 0.152(7) Uani 0.50 1 d P B 1
C20A C 0.1859(2) 0.9199(2) 0.8601(2) 0.189(8) Uani 0.50 1 d PDU C 2
H20A H 0.1690 0.9006 0.8941 0.227 Uiso 0.50 1 calc PR C 2
C20B C 0.1368(2) 0.9040(2) 0.8018(2) 0.183(8) Uani 0.50 1 d PRDU C 2
H20B H 0.0863 0.8737 0.7959 0.219 Uiso 0.50 1 calc PR C 2
C20C C 0.1615(2) 0.9322(2) 0.7521(2) 0.161(5) Uani 0.50 1 d PRDU C 2
H20C H 0.1279 0.9213 0.7122 0.193 Uiso 0.50 1 calc PR C 2
C20D C 0.2354(2) 0.9764(2) 0.7606(2) 0.161(5) Uani 0.50 1 d PRDU C 2
H20D H 0.2523 0.9957 0.7266 0.193 Uiso 0.50 1 calc PR C 2
C20E C 0.2845(2) 0.9924(2) 0.8190(2) 0.173(7) Uani 0.50 1 d PRDU C 2
H20E H 0.3350 1.0226 0.8249 0.208 Uiso 0.50 1 calc PR C 2
C20F C 0.2598(2) 0.9641(2) 0.8687(2) 0.168(7) Uani 0.50 1 d PRDU C 2
H20F H 0.2933 0.9750 0.9086 0.202 Uiso 0.50 1 calc PR C 2
C210 C 0.5684(2) 0.3793(2) 0.8688(2) 0.113(5) Uani 0.50 1 d PRDU C 1
H210 H 0.6143 0.3851 0.8609 0.135 Uiso 0.50 1 calc PR C 1
C211 C 0.5271(2) 0.4097(2) 0.8362(2) 0.113(5) Uani 0.50 1 d PRDU C 1
H211 H 0.5447 0.4363 0.8060 0.136 Uiso 0.50 1 calc PR C 1
C212 C 0.4600(2) 0.4010(2) 0.8478(2) 0.100(4) Uani 0.50 1 d PRDU C 1
H212 H 0.4318 0.4218 0.8256 0.120 Uiso 0.50 1 calc PR C 1
C213 C 0.4342(2) 0.3620(2) 0.8920(2) 0.099(4) Uani 0.50 1 d PRDU C 1
H213 H 0.3884 0.3561 0.8999 0.119 Uiso 0.50 1 calc PR C 1
C214 C 0.4755(2) 0.3316(2) 0.9246(2) 0.109(4) Uani 0.50 1 d PRDU C 1
H214 H 0.4579 0.3049 0.9548 0.131 Uiso 0.50 1 calc PR C 1
C215 C 0.5426(2) 0.3402(2) 0.9130(2) 0.119(5) Uani 0.50 1 d PRDU C 1
H215 H 0.5708 0.3194 0.9353 0.143 Uiso 0.50 1 calc PR C 1
N21A N 0.5443(2) 0.3900(2) 0.8652(2) 0.137(5) Uani 0.50 1 d PRDU C 2
C21B C 0.4809(2) 0.3585(2) 0.8856(2) 0.137(5) Uani 0.50 1 d PRDU C 2
H21B H 0.4756 0.3217 0.9078 0.164 Uiso 0.50 1 calc PR C 2
C21C C 0.4254(2) 0.3808(2) 0.8736(2) 0.115(5) Uani 0.50 1 d PRDU C 2
H21C H 0.3820 0.3593 0.8876 0.138 Uiso 0.50 1 calc PR C 2
C21D C 0.4332(2) 0.4346(2) 0.8410(2) 0.119(5) Uani 0.50 1 d PRDU C 2
H21D H 0.3953 0.4499 0.8328 0.142 Uiso 0.50 1 calc PR C 2
C21E C 0.4966(2) 0.4661(2) 0.8205(2) 0.119(5) Uani 0.50 1 d PRDU C 2
H21E H 0.5020 0.5029 0.7983 0.143 Uiso 0.50 1 calc PR C 2
C21F C 0.5522(2) 0.4438(2) 0.8326(2) 0.139(6) Uani 0.50 1 d PRDU C 2
H21F H 0.5955 0.4653 0.8186 0.167 Uiso 0.50 1 calc PR C 2
O21A O 0.6397(2) 0.3291(2) 0.9082(2) 0.218(12) Uani 0.50 1 d PR C 2
N220 N -0.4566(4) -0.2067(4) 0.7026(4) 0.179(4) Uani 1 1 d DU . .
C220 C -0.4700(4) -0.1565(4) 0.6768(5) 0.193(5) Uani 1 1 d DU . .
H220 H -0.4646 -0.1510 0.6359 0.232 Uiso 1 1 calc R . .
C221 C -0.4908(5) -0.1134(5) 0.7070(5) 0.179(4) Uani 1 1 d DU . .
H221 H -0.5004 -0.0800 0.6862 0.215 Uiso 1 1 calc R . .
C222 C -0.4981(5) -0.1178(5) 0.7663(6) 0.164(3) Uani 1 1 d DU . .
H222 H -0.5110 -0.0869 0.7876 0.197 Uiso 1 1 calc R . .
C223 C -0.4862(6) -0.1687(5) 0.7949(5) 0.156(4) Uani 1 1 d DU . .
H223 H -0.4908 -0.1736 0.8360 0.188 Uiso 1 1 calc R . .
C224 C -0.4672(6) -0.2124(5) 0.7611(5) 0.138(4) Uani 1 1 d DU . .
H224 H -0.4612 -0.2483 0.7799 0.165 Uiso 1 1 calc R . .
C230 C 0.3221(6) 0.2046(6) 1.1227(5) 0.205(5) Uani 0.75 1 d PDU D 1
H230 H 0.3723 0.2369 1.1340 0.247 Uiso 0.75 1 calc PR D 1
C231 C 0.2971(6) 0.1545(6) 1.0719(6) 0.203(5) Uani 0.75 1 d PDU D 1
H231 H 0.3277 0.1504 1.0466 0.244 Uiso 0.75 1 calc PR D 1
C232 C 0.2241(6) 0.1111(7) 1.0612(7) 0.179(6) Uani 0.75 1 d PDU D 1
H232 H 0.2043 0.0779 1.0247 0.215 Uiso 0.75 1 calc PR D 1
C233 C 0.1755(7) 0.1090(6) 1.0959(6) 0.150(5) Uani 0.75 1 d PDU D 1
H233 H 0.1266 0.0742 1.0866 0.179 Uiso 0.75 1 calc PR D 1
C234 C 0.2029(7) 0.1607(7) 1.1448(7) 0.180(6) Uani 0.75 1 d PDU D 1
H234 H 0.1721 0.1636 1.1704 0.216 Uiso 0.75 1 calc PR D 1
C235 C 0.2746(7) 0.2084(7) 1.1574(8) 0.216(6) Uani 0.75 1 d PDU D 1
H235 H 0.2922 0.2450 1.1908 0.260 Uiso 0.75 1 calc PR D 1
O230 O 0.428(3) 0.127(3) 0.982(3) 0.215(17) Uani 0.25 1 d PU E 1
O23A O 0.4177(18) 0.1794(16) 0.9903(14) 0.152(11) Uani 0.25 1 d PU F 2
O23B O 0.2519(17) 0.2217(18) 1.1941(17) 0.144(11) Uani 0.25 1 d PU G 2
C240 C 0.3722(5) 0.7140(6) 0.4709(5) 0.114(5) Uani 0.50 1 d PDU H 1
H240 H 0.3474 0.7427 0.4705 0.137 Uiso 0.50 1 calc PR H 1
C241 C 0.3423(6) 0.6587(6) 0.4256(6) 0.156(6) Uani 0.50 1 d PDU H 1
H241 H 0.2972 0.6475 0.3953 0.187 Uiso 0.50 1 calc PR H 1
C242 C 0.3812(6) 0.6199(7) 0.4264(7) 0.153(6) Uani 0.50 1 d PDU H 1
H242 H 0.3613 0.5796 0.3967 0.183 Uiso 0.50 1 calc PR H 1
C243 C 0.4474(7) 0.6374(7) 0.4683(6) 0.104(5) Uani 0.50 1 d PDU H 1
H243 H 0.4753 0.6120 0.4652 0.125 Uiso 0.50 1 calc PR H 1
C244 C 0.4736(7) 0.6918(6) 0.5150(7) 0.108(5) Uani 0.50 1 d PDU H 1
H244 H 0.5180 0.7023 0.5459 0.130 Uiso 0.50 1 calc PR H 1
C245 C 0.4359(6) 0.7313(7) 0.5174(6) 0.097(5) Uani 0.50 1 d PDU H 1
H245 H 0.4530 0.7689 0.5496 0.117 Uiso 0.50 1 calc PR H 1
O240 O 0.3687(7) 0.3980(10) 1.3833(9) 0.159(7) Uani 0.50 1 d PU I 1
C24A C 0.3488(6) 0.6843(5) 0.4324(6) 0.148(6) Uani 0.50 1 d PDU J 2
H24A H 0.3049 0.6877 0.4122 0.177 Uiso 0.50 1 calc PR J 2
C24B C 0.4080(6) 0.7390(7) 0.4693(6) 0.172(8) Uani 0.50 1 d PDU J 2
H24B H 0.4054 0.7812 0.4765 0.207 Uiso 0.50 1 calc PR J 2
C24C C 0.4710(7) 0.7323(6) 0.4958(8) 0.149(8) Uani 0.50 1 d PDU J 2
H24C H 0.5112 0.7704 0.5224 0.179 Uiso 0.50 1 calc PR J 2
C24D C 0.4789(6) 0.6731(6) 0.4858(7) 0.105(5) Uani 0.50 1 d PDU J 2
H24D H 0.5241 0.6706 0.5036 0.126 Uiso 0.50 1 calc PR J 2
C24E C 0.4198(6) 0.6184(6) 0.4495(7) 0.089(5) Uani 0.50 1 d PDU J 2
H24E H 0.4232 0.5768 0.4408 0.106 Uiso 0.50 1 calc PR J 2
C24F C 0.3555(7) 0.6241(7) 0.4256(9) 0.138(6) Uani 0.50 1 d PDU J 2
H24F H 0.3134 0.5845 0.4033 0.165 Uiso 0.50 1 calc PR J 2
O24A O -0.4699(9) 0.4879(9) 0.5662(11) 0.085(5) Uani 0.25 1 d PU K 2
O24Z O -0.4126(14) 0.5351(15) 0.5721(18) 0.136(10) Uani 0.25 1 d PU L 3
C250 C -0.1590(3) -0.2824(3) 0.7144(3) 0.073(2) Uani 1 1 d D . .
H250 H -0.1903 -0.3021 0.7407 0.088 Uiso 1 1 calc R . .
C251 C -0.1812(4) -0.2529(3) 0.6664(3) 0.076(2) Uani 1 1 d D . .
H251 H -0.2290 -0.2535 0.6589 0.091 Uiso 1 1 calc R . .
C252 C -0.1369(4) -0.2227(3) 0.6292(3) 0.083(3) Uani 1 1 d D . .
H252 H -0.1534 -0.2018 0.5968 0.100 Uiso 1 1 calc R . .
C253 C -0.0693(4) -0.2224(4) 0.6385(4) 0.088(3) Uani 1 1 d D . .
H253 H -0.0387 -0.2012 0.6123 0.106 Uiso 1 1 calc R . .
C254 C -0.0440(4) -0.2517(3) 0.6847(4) 0.082(2) Uani 1 1 d D . .
H254 H 0.0036 -0.2511 0.6903 0.099 Uiso 1 1 calc R . .
C255 C -0.0889(4) -0.2830(3) 0.7241(4) 0.092(3) Uani 1 1 d D . .
H255 H -0.0723 -0.3039 0.7564 0.110 Uiso 1 1 calc R . .
O300 O 0.4624(10) 0.0163(10) 0.9004(11) 0.207(11) Uani 0.50 1 d PU M 1
O301 O 0.3905(13) 0.0227(12) 1.0736(12) 0.216(9) Uani 0.50 1 d PU N 1
O302 O 0.5917(11) 0.0671(8) 0.8107(6) 0.235(8) Uani 0.75 1 d P O 1
O30A O 0.4490(16) 0.0202(11) 1.0883(14) 0.245(11) Uani 0.50 1 d PU P 2
O30C O 0.4644(12) 0.0389(15) 0.7835(14) 0.116(9) Uani 0.25 1 d PU Q 2
O305 O 0.6726(9) 1.2158(7) 0.8239(6) 0.125(6) Uani 0.50 1 d P R 1
O306 O 0.4772(19) 1.1462(16) 0.8048(16) 0.305(15) Uani 0.50 1 d PU S 1
O30F O 0.5914(14) 1.2450(9) 0.8025(8) 0.193(9) Uani 0.50 1 d P T 2
O30G O 0.6718(15) 1.1754(14) 0.8192(9) 0.197(11) Uani 0.50 1 d PU U 2
N29A N 0.3495(6) -0.0027(3) 0.6549(4) 0.145(4) Uani 0.50 1 d PDU V 1
O29A O 0.3722(5) 0.0588(3) 0.6699(8) 0.172(6) Uani 0.50 1 d PDU V 1
O29B O 0.3632(9) -0.0386(5) 0.6915(5) 0.205(7) Uani 0.50 1 d PDU V 1
O29C O 0.3146(8) -0.0264(9) 0.6001(4) 0.195(6) Uani 0.50 1 d PDU V 1
N310 N 0.2543(6) 0.0815(6) 0.4573(5) 0.128(3) Uani 0.50 1 d PDU W 1
C310 C 0.3025(7) 0.0895(6) 0.5138(6) 0.117(3) Uani 0.50 1 d PDU W 1
H310 H 0.3045 0.0510 0.5303 0.141 Uiso 0.50 1 calc PR W 1
C311 C 0.3473(8) 0.1529(6) 0.5459(7) 0.131(4) Uani 0.50 1 d PDU W 1
H311 H 0.3806 0.1583 0.5848 0.157 Uiso 0.50 1 calc PR W 1
C312 C 0.3452(10) 0.2093(7) 0.5230(7) 0.146(4) Uani 0.50 1 d PDU W 1
H312 H 0.3712 0.2524 0.5490 0.175 Uiso 0.50 1 calc PR W 1
C313 C 0.3060(9) 0.2047(7) 0.4632(7) 0.146(4) Uani 0.50 1 d PDU W 1
H313 H 0.3122 0.2433 0.4435 0.175 Uiso 0.50 1 calc PR W 1
C314 C 0.2559(8) 0.1382(6) 0.4334(8) 0.142(4) Uani 0.50 1 d PDU W 1
H314 H 0.2216 0.1327 0.3950 0.171 Uiso 0.50 1 calc PR W 1
O335 O -0.3638(7) -0.2652(6) 0.6684(7) 0.115(5) Uani 0.50 1 d P X 1
N31A N 0.3238(6) 0.0523(5) 0.5401(6) 0.088(4) Uani 0.25 1 d PDU Y 2
O31A O 0.3103(10) -0.0059(6) 0.5498(10) 0.111(6) Uani 0.25 1 d PDU Y 2
O31B O 0.3777(8) 0.0993(7) 0.5747(8) 0.152(6) Uani 0.25 1 d PDU Y 2
O31C O 0.2862(8) 0.0623(7) 0.4939(7) 0.080(4) Uani 0.25 1 d PDU Y 2
Cl2B Cl 0.2958(7) -0.0286(6) 0.5464(7) 0.126(4) Uani 0.25 1 d PU Z 3
O2B O 0.2775(13) 0.1852(12) 0.4902(15) 0.222(11) Uani 0.50 1 d PU A 3
O33F O 0.3687(11) 0.2814(15) 0.4384(13) 0.233(10) Uani 0.50 1 d PU B 3
N350 N 0.3785(6) 0.3787(7) 1.2267(6) 0.124(4) Uani 0.50 1 d PDU C 1
O350 O 0.3295(4) 0.3604(5) 1.2552(4) 0.098(3) Uani 0.50 1 d PDU C 1
O351 O 0.4323(5) 0.3637(8) 1.2450(7) 0.223(6) Uani 0.50 1 d PDU C 1
O352 O 0.3696(7) 0.3972(8) 1.1766(5) 0.162(6) Uani 0.50 1 d PDU C 1
Cl35 Cl 0.4244(7) 0.4252(6) 1.2599(9) 0.327(7) Uani 0.50 1 d PU D 2

loop_
_atom_site_aniso_label
_atom_site_aniso_U_11
_atom_site_aniso_U_22
_atom_site_aniso_U_33
_atom_site_aniso_U_23
_atom_site_aniso_U_13
_atom_site_aniso_U_12
Dy1 0.03149(11) 0.02924(11) 0.02522(14) 0.00214(10) 0.00605(10) 0.00928(9)
Dy2 0.03246(11) 0.02932(11) 0.02693(15) 0.00369(10) 0.00639(10) 0.00981(9)
Zn1 0.0354(2) 0.0298(2) 0.0260(3) 0.0023(2) 0.0066(2) 0.0083(2)
Zn2 0.0340(2) 0.0298(2) 0.0273(3) 0.0023(2) 0.0066(2) 0.0074(2)
Zn3 0.0932(5) 0.0327(3) 0.0298(4) 0.0028(3) 0.0190(4) 0.0168(3)
Zn4 0.0391(3) 0.0309(3) 0.0289(3) 0.0032(2) 0.0066(2) 0.0106(2)
Zn5 0.0445(3) 0.0319(3) 0.0291(3) 0.0037(2) 0.0080(3) 0.0130(2)
Zn6 0.0334(2) 0.0345(3) 0.0309(3) 0.0029(2) 0.0066(2) 0.0104(2)
Zn7 0.0335(2) 0.0325(3) 0.0435(4) -0.0004(3) 0.0044(3) 0.0120(2)
Zn8 0.0357(2) 0.0340(3) 0.0338(3) 0.0029(2) 0.0118(2) 0.0115(2)
Zn9 0.0335(2) 0.0325(3) 0.0375(4) 0.0037(2) 0.0086(2) 0.0088(2)
O1 0.0343(13) 0.0301(13) 0.0300(17) 0.0072(12) 0.0076(12) 0.0084(11)
O2 0.0423(15) 0.0306(14) 0.0190(16) 0.0002(12) 0.0011(13) 0.0052(12)
O3 0.0439(14) 0.0349(14) 0.0215(16) 0.0029(12) 0.0020(13) 0.0144(12)
O4 0.0370(13) 0.0316(13) 0.0167(15) 0.0073(11) 0.0070(11) 0.0059(11)
O5 0.0453(15) 0.0338(15) 0.0283(17) 0.0021(13) 0.0128(14) 0.0041(13)
O6 0.0413(14) 0.0248(12) 0.0234(16) -0.0010(11) 0.0048(12) 0.0085(11)
O7 0.0455(15) 0.0324(14) 0.0345(19) -0.0013(13) 0.0091(14) 0.0094(12)
O8 0.0461(14) 0.0318(13) 0.0218(16) 0.0030(12) 0.0070(13) 0.0131(12)
O9 0.0524(16) 0.0323(14) 0.0352(19) 0.0040(13) 0.0055(15) 0.0157(13)
O10 0.0358(13) 0.0275(13) 0.0232(16) 0.0046(11) 0.0055(12) 0.0059(11)
O11 0.0464(15) 0.0308(14) 0.0312(18) 0.0044(13) 0.0058(14) 0.0108(12)
O12 0.0360(13) 0.0286(13) 0.0341(18) 0.0053(12) 0.0057(13) 0.0114(11)
O13 0.0320(13) 0.0368(15) 0.044(2) -0.0004(14) 0.0060(14) 0.0096(12)
O14 0.0362(12) 0.0342(13) 0.0321(17) -0.0025(12) 0.0046(12) 0.0183(11)
O15 0.0289(12) 0.0406(15) 0.049(2) 0.0114(14) 0.0140(13) 0.0138(11)
O16 0.0375(12) 0.0320(13) 0.0332(17) 0.0035(12) 0.0094(12) 0.0185(10)
O17 0.0301(12) 0.0376(14) 0.0346(17) 0.0084(12) 0.0094(12) 0.0161(11)
O18 0.0265(11) 0.0339(13) 0.0346(17) 0.0013(12) 0.0106(12) 0.0111(10)
O19 0.0364(14) 0.0412(16) 0.064(2) -0.0076(16) 0.0130(15) 0.0132(13)
O20 0.0246(12) 0.0385(14) 0.0339(18) 0.0009(13) 0.0066(12) 0.0081(11)
O105 0.0403(15) 0.0437(16) 0.0322(19) -0.0003(14) 0.0039(14) 0.0128(13)
N1 0.0304(15) 0.0297(16) 0.031(2) 0.0032(14) 0.0053(15) 0.0085(13)
N2 0.0382(16) 0.0336(17) 0.024(2) 0.0000(15) 0.0070(15) 0.0098(14)
N3 0.0373(16) 0.0309(16) 0.028(2) 0.0094(15) 0.0084(15) 0.0084(14)
N4 0.0391(16) 0.0316(16) 0.024(2) 0.0083(14) 0.0056(15) 0.0116(14)
N5 0.0327(15) 0.0280(16) 0.030(2) -0.0059(15) -0.0023(15) 0.0072(13)
N6 0.0459(19) 0.0354(18) 0.033(2) -0.0050(17) 0.0016(18) 0.0117(15)
N7 0.0482(18) 0.0363(17) 0.033(2) 0.0076(16) 0.0149(17) 0.0165(15)
N8 0.0368(16) 0.0398(18) 0.0158(18) -0.0011(14) 0.0049(14) 0.0124(14)
N9 0.0395(17) 0.0420(19) 0.031(2) 0.0058(16) 0.0060(16) 0.0158(15)
N10 0.0364(16) 0.0398(18) 0.027(2) 0.0031(16) 0.0045(15) 0.0140(14)
N11 0.0435(18) 0.0312(17) 0.042(2) 0.0084(16) 0.0103(17) 0.0120(15)
N12 0.0394(16) 0.0309(16) 0.033(2) 0.0074(15) 0.0081(16) 0.0142(13)
N13 0.0340(15) 0.0338(16) 0.036(2) 0.0014(15) 0.0082(15) 0.0128(13)
N14 0.0335(15) 0.0308(16) 0.034(2) -0.0049(15) 0.0061(15) 0.0138(13)
N15 0.0312(15) 0.0389(18) 0.063(3) 0.0001(18) 0.0118(18) 0.0125(14)
N16 0.0379(16) 0.0282(15) 0.032(2) 0.0007(14) 0.0034(15) 0.0155(13)
N17 0.0334(15) 0.0373(17) 0.035(2) 0.0043(16) 0.0080(15) 0.0139(14)
N18 0.0348(15) 0.0287(15) 0.030(2) 0.0039(14) 0.0115(14) 0.0134(12)
N19 0.0303(15) 0.0391(18) 0.035(2) 0.0037(16) 0.0092(15) 0.0094(14)
N20 0.0315(15) 0.0381(18) 0.029(2) 0.0032(16) 0.0057(15) 0.0080(14)
C1 0.0307(17) 0.038(2) 0.019(2) 0.0053(17) 0.0037(16) 0.0139(15)
C2 0.0303(17) 0.0274(18) 0.033(2) 0.0059(17) 0.0077(17) 0.0093(14)
C3 0.039(2) 0.033(2) 0.033(3) 0.0058(18) 0.0099(19) 0.0095(17)
C4 0.039(2) 0.034(2) 0.028(3) -0.0023(18) 0.0013(19) 0.0119(17)
C5 0.0401(19) 0.0328(19) 0.023(2) 0.0024(17) 0.0038(18) 0.0141(16)
C6 0.041(2) 0.040(2) 0.029(3) -0.0001(19) 0.0037(19) 0.0133(18)
C7 0.036(2) 0.045(2) 0.030(3) 0.001(2) 0.0016(19) 0.0121(18)
C8 0.0376(19) 0.038(2) 0.030(3) 0.0081(18) 0.0099(18) 0.0105(17)
C9 0.0371(19) 0.036(2) 0.023(2) 0.0032(17) 0.0045(18) 0.0105(16)
C10 0.0313(17) 0.0363(19) 0.021(2) 0.0045(17) 0.0053(16) 0.0131(15)
C11 0.0388(19) 0.0332(19) 0.027(2) 0.0012(18) 0.0040(18) 0.0135(16)
C12 0.0342(17) 0.0306(18) 0.026(2) 0.0039(16) 0.0080(17) 0.0134(15)
C13 0.043(2) 0.032(2) 0.033(3) 0.0013(18) 0.0078(19) 0.0125(17)
C14 0.041(2) 0.037(2) 0.025(2) 0.0047(18) 0.0093(18) 0.0132(17)
C15 0.042(2) 0.036(2) 0.036(3) 0.0105(19) 0.0115(19) 0.0140(17)
C16 0.039(2) 0.042(2) 0.034(3) 0.0140(19) 0.0103(19) 0.0148(17)
C17 0.038(2) 0.037(2) 0.048(3) 0.014(2) 0.015(2) 0.0075(18)
C18 0.039(2) 0.037(2) 0.031(3) 0.0067(19) 0.002(2) 0.0069(18)
C19 0.036(2) 0.033(2) 0.035(3) 0.0076(19) 0.0099(19) 0.0052(17)
C20 0.0318(18) 0.0343(19) 0.026(2) 0.0096(17) 0.0067(17) 0.0101(15)
C21 0.0346(19) 0.037(2) 0.039(3) 0.001(2) 0.0077(19) 0.0114(17)
C22 0.043(2) 0.036(2) 0.032(3) -0.002(2) 0.008(2) 0.0076(18)
C23 0.085(4) 0.046(3) 0.045(3) -0.009(3) 0.026(3) -0.008(3)
C24 0.104(5) 0.045(3) 0.057(4) -0.015(3) 0.031(4) -0.017(3)
C25 0.070(4) 0.054(3) 0.049(4) -0.021(3) 0.016(3) -0.004(3)
C26 0.097(5) 0.077(5) 0.060(5) -0.023(4) 0.025(4) -0.017(4)
C27 0.100(5) 0.083(5) 0.058(4) -0.032(4) 0.025(4) 0.005(4)
C28 0.088(4) 0.067(4) 0.041(4) -0.011(3) 0.011(3) 0.014(3)
C29 0.073(3) 0.062(3) 0.040(3) -0.003(3) 0.008(3) 0.021(3)
C30 0.047(2) 0.050(3) 0.034(3) -0.006(2) 0.005(2) 0.012(2)
C31 0.0372(19) 0.039(2) 0.034(3) 0.0015(19) 0.0108(18) 0.0139(17)
C32 0.046(2) 0.043(2) 0.022(2) 0.0002(18) 0.0112(18) 0.0184(18)
C33 0.049(2) 0.052(3) 0.037(3) 0.009(2) 0.009(2) 0.019(2)
C34 0.051(3) 0.067(3) 0.039(3) 0.005(3) 0.004(2) 0.022(2)
C35 0.067(3) 0.058(3) 0.040(3) 0.014(2) 0.016(2) 0.034(2)
C36 0.084(4) 0.083(4) 0.034(3) 0.025(3) 0.019(3) 0.041(3)
C37 0.102(4) 0.083(4) 0.078(5) 0.049(3) 0.046(4) 0.053(3)
C38 0.092(4) 0.056(3) 0.071(4) 0.028(3) 0.037(4) 0.027(3)
C39 0.069(3) 0.050(3) 0.047(3) 0.012(2) 0.027(3) 0.021(2)
C40 0.059(3) 0.051(3) 0.035(3) 0.013(2) 0.018(2) 0.025(2)
C41 0.046(2) 0.038(2) 0.019(2) 0.0070(17) 0.0066(18) 0.0137(18)
C42 0.049(2) 0.045(2) 0.028(3) 0.0068(19) 0.009(2) 0.0207(19)
C43 0.054(3) 0.050(3) 0.042(3) 0.010(2) 0.007(2) 0.021(2)
C44 0.053(3) 0.061(3) 0.046(3) 0.022(3) 0.005(2) 0.021(2)
C45 0.044(2) 0.058(3) 0.040(3) 0.007(2) 0.003(2) 0.016(2)
C46 0.047(3) 0.080(4) 0.045(4) 0.007(3) 0.003(2) 0.022(3)
C47 0.040(2) 0.069(4) 0.059(4) 0.002(3) 0.009(3) 0.011(2)
C48 0.038(2) 0.059(3) 0.057(4) 0.001(3) 0.004(3) 0.009(2)
C49 0.040(2) 0.048(3) 0.050(3) 0.004(2) 0.009(2) 0.015(2)
C50 0.0335(19) 0.044(2) 0.043(3) 0.001(2) 0.004(2) 0.0119(18)
C51 0.039(2) 0.035(2) 0.030(3) -0.0008(19) 0.0068(19) 0.0077(17)
C52 0.0393(19) 0.0297(19) 0.033(3) 0.0050(18) 0.0094(19) 0.0098(16)
C53 0.054(2) 0.039(2) 0.043(3) 0.003(2) 0.011(2) 0.018(2)
C54 0.072(3) 0.035(2) 0.046(3) 0.011(2) 0.016(3) 0.024(2)
C55 0.058(3) 0.041(2) 0.041(3) 0.010(2) 0.011(2) 0.022(2)
C56 0.085(4) 0.039(2) 0.046(3) 0.010(2) 0.010(3) 0.027(2)
C57 0.093(4) 0.048(3) 0.049(4) 0.020(3) 0.004(3) 0.031(3)
C58 0.089(4) 0.047(3) 0.038(3) 0.012(2) 0.005(3) 0.028(3)
C59 0.061(3) 0.039(2) 0.038(3) 0.014(2) 0.010(2) 0.020(2)
C60 0.045(2) 0.035(2) 0.038(3) 0.0116(19) 0.016(2) 0.0152(17)
C61 0.0348(18) 0.0263(18) 0.038(3) 0.0010(17) 0.0081(18) 0.0114(15)
C62 0.0374(18) 0.0341(19) 0.033(3) 0.0084(18) 0.0077(18) 0.0173(16)
C63 0.040(2) 0.041(2) 0.046(3) 0.005(2) 0.016(2) 0.0134(18)
C64 0.050(2) 0.038(2) 0.037(3) -0.001(2) 0.014(2) 0.0159(19)
C65 0.043(2) 0.039(2) 0.033(3) 0.0027(19) 0.0107(19) 0.0175(17)
C66 0.062(3) 0.043(2) 0.037(3) 0.003(2) 0.014(2) 0.025(2)
C67 0.056(3) 0.059(3) 0.036(3) -0.004(2) 0.006(2) 0.025(2)
C68 0.039(2) 0.058(3) 0.046(3) -0.008(2) 0.000(2) 0.016(2)
C69 0.042(2) 0.053(2) 0.036(3) 0.000(2) 0.006(2) 0.0229(19)
C70 0.042(2) 0.034(2) 0.036(3) 0.0051(19) 0.008(2) 0.0152(17)
C71 0.0322(17) 0.0302(18) 0.037(3) 0.0008(18) 0.0045(18) 0.0135(15)
C72 0.0358(19) 0.039(2) 0.040(3) -0.002(2) 0.0042(19) 0.0119(17)
C73 0.044(2) 0.040(2) 0.069(4) 0.000(2) 0.017(2) 0.0158(18)
C74 0.042(2) 0.053(3) 0.078(4) 0.007(3) 0.027(2) 0.012(2)
C75 0.043(2) 0.057(2) 0.074(4) 0.002(3) 0.022(2) 0.0220(19)
C76 0.058(3) 0.070(3) 0.159(7) 0.013(4) 0.050(4) 0.025(3)
C77 0.095(3) 0.081(4) 0.321(12) 0.034(6) 0.120(5) 0.050(3)
C78 0.113(4) 0.076(4) 0.358(13) 0.055(5) 0.138(6) 0.060(3)
C79 0.087(3) 0.056(3) 0.226(9) 0.023(4) 0.093(4) 0.035(3)
C80 0.045(2) 0.053(2) 0.093(5) 0.005(3) 0.021(3) 0.021(2)
C81 0.0255(15) 0.0337(19) 0.033(2) 0.0003(17) 0.0106(16) 0.0131(14)
C82 0.0334(19) 0.036(2) 0.025(2) -0.0039(18) 0.0036(17) 0.0090(16)
C83 0.0348(18) 0.041(2) 0.035(3) 0.0044(19) 0.0073(18) 0.0160(16)
C84 0.044(2) 0.040(2) 0.047(3) 0.008(2) 0.009(2) 0.0181(18)
C85 0.038(2) 0.047(2) 0.048(3) 0.002(2) 0.010(2) 0.0183(18)
C86 0.050(2) 0.054(3) 0.071(4) 0.011(3) 0.019(3) 0.030(2)
C87 0.053(2) 0.063(3) 0.109(6) 0.018(3) 0.034(3) 0.036(2)
C88 0.052(3) 0.068(3) 0.085(5) 0.015(3) 0.031(3) 0.028(2)
C89 0.045(2) 0.053(3) 0.062(4) 0.019(2) 0.020(2) 0.024(2)
C90 0.0355(19) 0.043(2) 0.049(3) 0.008(2) 0.012(2) 0.0196(17)
C91 0.041(2) 0.042(2) 0.039(3) 0.005(2) 0.009(2) 0.0170(18)
C92 0.039(2) 0.043(2) 0.035(3) 0.002(2) 0.010(2) 0.0133(18)
C93 0.039(2) 0.053(3) 0.058(4) -0.006(3) 0.008(2) 0.019(2)
C94 0.033(2) 0.064(3) 0.059(4) 0.002(3) 0.012(2) 0.015(2)
C95 0.033(2) 0.048(3) 0.052(3) 0.002(2) 0.009(2) 0.0078(19)
C96 0.039(2) 0.055(3) 0.059(4) 0.009(3) 0.015(2) 0.005(2)
C97 0.034(2) 0.049(3) 0.062(4) 0.001(3) 0.003(2) -0.003(2)
C98 0.044(2) 0.041(2) 0.056(4) -0.002(2) 0.008(2) 0.005(2)
C99 0.042(2) 0.038(2) 0.049(3) 0.007(2) 0.013(2) 0.0079(19)
C100 0.034(2) 0.047(2) 0.037(3) 0.002(2) 0.008(2) 0.0080(19)
N110 0.0327(16) 0.0343(17) 0.031(2) 0.0005(15) 0.0055(15) 0.0092(14)
C110 0.037(2) 0.044(2) 0.038(3) 0.000(2) 0.005(2) 0.0111(19)
C111 0.043(2) 0.058(3) 0.060(4) 0.000(3) 0.006(2) 0.026(2)
C112 0.050(2) 0.069(3) 0.066(4) 0.009(3) 0.017(3) 0.030(2)
C113 0.055(3) 0.056(3) 0.050(3) 0.012(2) 0.024(2) 0.019(2)
C114 0.047(2) 0.045(2) 0.037(3) 0.008(2) 0.016(2) 0.0158(19)
N115 0.0381(17) 0.0404(18) 0.038(2) 0.0116(17) 0.0116(16) 0.0132(15)
C115 0.033(2) 0.063(3) 0.086(5) -0.020(3) 0.007(3) 0.012(2)
C116 0.037(3) 0.083(4) 0.118(7) -0.013(4) 0.014(3) 0.016(3)
C117 0.056(3) 0.068(3) 0.092(5) 0.017(3) 0.035(3) 0.030(2)
C118 0.062(3) 0.074(4) 0.083(5) -0.014(3) 0.024(3) 0.029(3)
C119 0.046(2) 0.062(3) 0.071(4) -0.022(3) 0.016(3) 0.016(2)
N120 0.068(2) 0.045(2) 0.027(2) 0.0026(17) 0.0177(19) 0.0210(18)
C120 0.077(3) 0.053(3) 0.052(3) 0.015(2) 0.031(3) 0.035(2)
C121 0.091(4) 0.053(3) 0.061(4) 0.015(3) 0.029(3) 0.037(3)
C122 0.077(3) 0.078(3) 0.038(3) 0.008(3) 0.021(3) 0.046(3)
C123 0.057(3) 0.060(3) 0.038(3) 0.001(2) 0.003(2) 0.024(2)
C124 0.067(3) 0.056(3) 0.032(3) -0.002(2) 0.008(2) 0.026(2)
N125 0.079(3) 0.061(3) 0.062(4) 0.008(3) 0.005(3) 0.020(2)
C125 0.078(3) 0.084(4) 0.069(4) 0.017(3) 0.014(3) 0.029(3)
C126 0.095(4) 0.139(6) 0.089(6) 0.027(4) 0.017(4) 0.065(4)
C127 0.081(4) 0.129(6) 0.130(7) 0.067(4) 0.009(4) 0.047(4)
C128 0.085(4) 0.078(5) 0.128(7) 0.011(4) -0.036(5) 0.019(4)
C129 0.090(4) 0.072(4) 0.091(5) -0.002(4) -0.028(4) 0.035(3)
N130 0.053(2) 0.044(2) 0.052(3) -0.0014(19) 0.019(2) 0.0119(17)
C130 0.052(3) 0.068(3) 0.050(3) 0.010(3) 0.016(2) 0.019(2)
C131 0.069(3) 0.090(4) 0.078(5) 0.021(4) 0.039(3) 0.015(3)
C132 0.105(4) 0.104(5) 0.148(7) 0.025(4) 0.087(4) 0.039(4)
C133 0.129(4) 0.101(4) 0.188(8) 0.037(5) 0.112(5) 0.060(4)
C134 0.096(3) 0.070(3) 0.124(6) 0.024(4) 0.068(4) 0.044(3)
N135 0.052(2) 0.045(2) 0.049(3) 0.0003(19) 0.001(2) 0.0261(17)
C135 0.055(2) 0.048(3) 0.061(4) 0.009(2) 0.027(3) 0.020(2)
C136 0.081(3) 0.084(4) 0.080(4) 0.048(3) 0.048(3) 0.052(3)
C137 0.104(4) 0.106(4) 0.084(5) 0.045(4) 0.022(4) 0.076(3)
C138 0.109(5) 0.110(5) 0.105(7) 0.022(5) -0.034(5) 0.065(4)
C139 0.067(4) 0.059(3) 0.089(6) 0.008(4) -0.022(4) 0.018(3)
N140 0.0409(17) 0.0400(18) 0.036(2) 0.0036(16) 0.0138(16) 0.0164(15)
C140 0.048(2) 0.057(3) 0.042(3) 0.010(2) 0.019(2) 0.022(2)
C141 0.066(3) 0.070(3) 0.044(3) 0.014(3) 0.029(2) 0.035(2)
C142 0.086(4) 0.069(3) 0.032(3) 0.009(3) 0.020(3) 0.035(3)
C143 0.063(3) 0.075(4) 0.039(3) 0.014(3) 0.011(3) 0.026(3)
C144 0.045(2) 0.058(3) 0.033(3) 0.011(2) 0.010(2) 0.020(2)
N145 0.0291(18) 0.049(2) 0.081(4) 0.018(2) 0.003(2) 0.0006(17)
C145 0.055(3) 0.112(5) 0.071(4) 0.043(3) 0.012(3) 0.005(3)
C146 0.064(4) 0.159(6) 0.115(6) 0.078(5) 0.018(4) 0.003(4)
C147 0.078(6) 0.142(5) 0.217(8) 0.115(6) 0.017(5) 0.011(5)
C148 0.073(5) 0.095(4) 0.271(10) 0.102(5) 0.038(6) 0.019(4)
C149 0.047(3) 0.055(3) 0.192(7) 0.047(4) 0.013(4) 0.009(3)
C200 0.126(9) 0.102(7) 0.164(10) -0.030(7) 0.044(7) 0.063(6)
C201 0.120(10) 0.102(8) 0.171(10) -0.028(7) 0.004(10) 0.059(7)
C202 0.174(14) 0.107(10) 0.186(13) -0.016(8) 0.003(11) 0.055(10)
C203 0.149(12) 0.104(7) 0.150(11) -0.028(7) 0.028(9) 0.071(7)
C204 0.134(9) 0.123(8) 0.135(9) -0.045(6) 0.053(8) 0.062(7)
C205 0.113(9) 0.101(8) 0.158(12) -0.038(6) 0.045(8) 0.045(7)
O200 0.145(13) 0.129(12) 0.143(14) 0.006(10) 0.002(11) 0.040(10)
C20A 0.199(10) 0.204(18) 0.189(9) 0.012(13) 0.068(9) 0.103(12)
C20B 0.225(11) 0.154(16) 0.166(10) -0.045(11) 0.063(7) 0.082(12)
C20C 0.212(8) 0.138(11) 0.181(9) -0.011(10) 0.061(9) 0.123(8)
C20D 0.218(10) 0.124(11) 0.188(9) 0.031(10) 0.048(9) 0.120(8)
C20E 0.211(11) 0.153(13) 0.198(10) 0.060(12) 0.053(8) 0.114(10)
C20F 0.187(9) 0.186(15) 0.201(10) 0.064(12) 0.066(10) 0.137(10)
C210 0.079(6) 0.200(11) 0.059(8) -0.009(7) 0.008(6) 0.069(6)
C211 0.080(6) 0.201(11) 0.057(8) 0.019(7) 0.017(6) 0.059(7)
C212 0.088(6) 0.140(10) 0.077(8) -0.011(6) 0.023(6) 0.057(7)
C213 0.069(6) 0.106(9) 0.100(9) -0.022(7) 0.029(6) 0.017(6)
C214 0.118(7) 0.108(10) 0.085(10) -0.014(7) 0.031(7) 0.033(7)
C215 0.114(7) 0.171(12) 0.073(10) 0.003(7) 0.004(7) 0.074(8)
N21A 0.073(5) 0.165(8) 0.172(13) -0.024(7) 0.034(7) 0.055(6)
C21B 0.092(7) 0.102(8) 0.184(14) -0.038(8) 0.039(8) 0.016(6)
C21C 0.050(5) 0.105(8) 0.149(11) -0.063(6) 0.046(7) -0.007(5)
C21D 0.045(5) 0.178(10) 0.090(11) -0.040(8) -0.006(6) 0.024(7)
C21E 0.054(6) 0.176(10) 0.085(11) -0.014(8) -0.004(6) 0.022(6)
C21F 0.063(6) 0.187(12) 0.139(14) -0.012(9) 0.024(9) 0.032(7)
O21A 0.125(12) 0.204(18) 0.28(3) 0.058(19) -0.029(16) 0.066(13)
N220 0.239(10) 0.097(5) 0.123(6) 0.032(5) 0.030(6) -0.001(5)
C220 0.250(11) 0.119(7) 0.102(7) 0.036(5) -0.021(7) 0.001(7)
C221 0.119(8) 0.143(7) 0.202(7) 0.085(6) -0.011(7) 0.002(6)
C222 0.091(5) 0.163(6) 0.259(9) 0.095(7) 0.069(7) 0.054(5)
C223 0.129(7) 0.173(8) 0.176(8) 0.082(5) 0.053(7) 0.058(6)
C224 0.146(9) 0.105(6) 0.128(6) 0.054(5) 0.015(7) 0.025(5)
C230 0.123(7) 0.159(8) 0.244(11) 0.142(6) -0.051(6) 0.004(7)
C231 0.169(7) 0.227(10) 0.196(10) 0.159(6) 0.001(7) 0.072(8)
C232 0.192(8) 0.127(10) 0.179(12) 0.022(9) 0.008(8) 0.049(8)
C233 0.150(7) 0.144(8) 0.143(11) 0.051(7) -0.019(6) 0.075(7)
C234 0.182(8) 0.168(11) 0.195(13) 0.041(8) 0.011(9) 0.096(8)
C235 0.214(11) 0.109(9) 0.275(15) 0.072(9) -0.036(9) 0.060(8)
O230 0.17(2) 0.24(3) 0.23(3) 0.04(2) 0.036(19) 0.095(18)
O23A 0.163(17) 0.133(16) 0.099(15) -0.034(13) -0.083(13) 0.065(14)
O23B 0.135(18) 0.18(2) 0.16(3) 0.09(2) 0.035(18) 0.103(16)
C240 0.052(5) 0.145(8) 0.126(11) -0.055(8) 0.015(6) 0.037(6)
C241 0.154(7) 0.182(10) 0.135(12) -0.079(9) -0.019(9) 0.116(7)
C242 0.156(8) 0.193(10) 0.139(13) -0.038(10) 0.022(8) 0.120(8)
C243 0.121(7) 0.134(8) 0.104(11) 0.053(7) 0.065(7) 0.078(7)
C244 0.122(8) 0.118(9) 0.103(10) 0.060(7) 0.037(8) 0.059(6)
C245 0.092(8) 0.108(9) 0.085(10) 0.015(8) 0.011(7) 0.043(7)
O240 0.084(6) 0.242(16) 0.187(15) 0.086(12) 0.059(8) 0.086(8)
C24A 0.142(7) 0.150(7) 0.149(14) -0.082(9) -0.010(9) 0.098(6)
C24B 0.137(8) 0.136(8) 0.206(19) -0.051(11) -0.006(13) 0.056(7)
C24C 0.115(9) 0.109(7) 0.194(19) -0.012(12) 0.022(11) 0.032(8)
C24D 0.086(6) 0.097(8) 0.118(12) -0.010(9) 0.064(6) 0.010(6)
C24E 0.093(7) 0.106(7) 0.070(10) 0.007(8) 0.014(8) 0.051(6)
C24F 0.129(7) 0.155(7) 0.141(15) -0.055(10) -0.004(9) 0.103(7)
O24A 0.088(7) 0.093(9) 0.124(15) 0.035(9) 0.044(9) 0.076(7)
O24Z 0.096(12) 0.132(15) 0.20(2) 0.015(15) 0.013(14) 0.079(11)
C250 0.085(4) 0.044(3) 0.065(4) -0.005(3) 0.022(4) 0.004(3)
C251 0.064(4) 0.064(4) 0.074(5) -0.011(4) 0.006(4) 0.010(3)
C252 0.094(5) 0.059(4) 0.065(5) -0.004(3) 0.009(4) 0.009(4)
C253 0.105(5) 0.064(4) 0.081(5) -0.010(4) 0.035(5) 0.019(4)
C254 0.068(3) 0.062(4) 0.107(6) -0.024(4) 0.017(4) 0.026(3)
C255 0.135(6) 0.042(3) 0.085(6) -0.004(3) -0.015(5) 0.047(3)
O300 0.121(12) 0.140(13) 0.23(2) 0.054(14) -0.015(13) -0.054(10)
O301 0.184(14) 0.196(14) 0.229(17) -0.089(13) 0.046(14) 0.063(12)
O302 0.39(2) 0.223(13) 0.099(9) -0.018(9) 0.052(11) 0.148(14)
O30A 0.247(19) 0.153(12) 0.28(2) -0.106(13) 0.052(16) 0.060(13)
O30C 0.073(12) 0.15(2) 0.12(2) 0.029(17) 0.006(13) 0.051(13)
O305 0.155(11) 0.095(9) 0.062(7) -0.013(6) 0.051(7) -0.017(8)
O306 0.28(2) 0.27(2) 0.27(2) 0.092(18) -0.048(17) 0.076(17)
O30F 0.37(2) 0.158(12) 0.110(11) 0.082(9) 0.116(13) 0.134(14)
O30G 0.219(17) 0.233(19) 0.088(11) -0.003(13) 0.049(11) 0.045(15)
N29A 0.133(8) 0.103(6) 0.238(10) 0.014(7) 0.118(8) 0.058(7)
O29A 0.070(5) 0.075(5) 0.397(18) 0.034(7) 0.106(8) 0.033(4)
O29B 0.301(19) 0.109(8) 0.244(12) 0.028(8) 0.130(13) 0.096(11)
O29C 0.151(9) 0.242(15) 0.240(11) 0.002(10) 0.107(9) 0.107(10)
N310 0.060(5) 0.138(4) 0.125(6) -0.087(4) 0.028(4) -0.005(5)
C310 0.047(5) 0.121(4) 0.128(6) -0.083(4) 0.030(4) -0.009(5)
C311 0.066(7) 0.121(4) 0.154(7) -0.091(4) 0.004(5) 0.016(5)
C312 0.088(8) 0.127(4) 0.173(6) -0.097(5) -0.011(6) 0.035(6)
C313 0.082(8) 0.139(4) 0.179(7) -0.093(5) -0.010(7) 0.048(6)
C314 0.057(7) 0.152(5) 0.164(8) -0.090(5) -0.004(6) 0.024(6)
O335 0.094(8) 0.085(7) 0.151(12) 0.042(7) 0.025(8) 0.023(6)
N31A 0.047(6) 0.110(4) 0.107(8) -0.045(5) 0.026(5) 0.039(5)
O31A 0.054(8) 0.161(4) 0.135(15) 0.035(7) 0.023(10) 0.060(8)
O31B 0.063(7) 0.182(7) 0.179(12) -0.121(10) 0.002(6) 0.056(6)
O31C 0.053(7) 0.049(7) 0.133(12) -0.015(6) 0.035(6) 0.017(6)
Cl2B 0.115(7) 0.118(7) 0.140(9) -0.017(7) 0.044(7) 0.044(6)
O2B 0.217(17) 0.201(17) 0.33(3) 0.082(18) 0.108(19) 0.139(14)
O33F 0.180(11) 0.333(19) 0.258(19) 0.044(15) 0.096(12) 0.163(12)
N350 0.067(4) 0.129(9) 0.170(6) 0.039(7) 0.040(4) 0.028(5)
O350 0.093(4) 0.112(7) 0.111(6) 0.018(5) 0.036(4) 0.061(5)
O351 0.112(5) 0.281(12) 0.324(16) 0.068(10) 0.076(7) 0.117(6)
O352 0.121(9) 0.191(14) 0.139(7) 0.030(8) 0.059(7) 0.017(9)
Cl35 0.351(8) 0.328(8) 0.406(18) 0.015(10) 0.035(11) 0.284(6)

loop_
_atom_type_symbol
_atom_type_description
_atom_type_scat_dispersion_real
_atom_type_scat_dispersion_imag
_atom_type_scat_source
C C 0.0181 0.0091 'International Tables Vol C Tables 4.2.6.8 and 6.1.1.4'
H H 0.0000 0.0000 'International Tables Vol C Tables 4.2.6.8 and 6.1.1.4'
N N 0.0311 0.0180 'International Tables Vol C Tables 4.2.6.8 and 6.1.1.4'
O O 0.0492 0.0322 'International Tables Vol C Tables 4.2.6.8 and 6.1.1.4'
Cl Cl 0.3639 0.7018 'International Tables Vol C Tables 4.2.6.8 and 6.1.1.4'
Zn Zn -1.5491 0.6778 'International Tables Vol C Tables 4.2.6.8 and 6.1.1.4'
Dy Dy -9.8046 9.8477 'International Tables Vol C Tables 4.2.6.8 and 6.1.1.4'

loop_
_geom_angle_atom_site_label_1
_geom_angle_atom_site_label_2
_geom_angle_atom_site_label_3
_geom_angle
O17 Dy1 O15 162.70(11)
O17 Dy1 O4 85.73(11)
O15 Dy1 O4 85.73(12)
O17 Dy1 O6 83.50(11)
O15 Dy1 O6 79.79(11)
O4 Dy1 O6 75.16(10)
O17 Dy1 O8 90.67(11)
O15 Dy1 O8 89.04(12)
O4 Dy1 O8 149.37(10)
O6 Dy1 O8 74.21(11)
O17 Dy1 O2 97.34(11)
O15 Dy1 O2 94.10(11)
O4 Dy1 O2 71.17(10)
O6 Dy1 O2 146.14(11)
O8 Dy1 O2 139.39(11)
O17 Dy1 O18 68.35(11)
O15 Dy1 O18 128.42(11)
O4 Dy1 O18 126.76(10)
O6 Dy1 O18 140.68(11)
O8 Dy1 O18 79.09(10)
O2 Dy1 O18 67.41(11)
O17 Dy1 O16 129.97(10)
O15 Dy1 O16 66.91(11)
O4 Dy1 O16 124.80(11)
O6 Dy1 O16 137.78(10)
O8 Dy1 O16 79.84(11)
O2 Dy1 O16 64.58(10)
O18 Dy1 O16 61.63(10)
O17 Dy1 Dy2 94.59(7)
O15 Dy1 Dy2 102.18(8)
O4 Dy1 Dy2 105.52(7)
O6 Dy1 Dy2 177.93(8)
O8 Dy1 Dy2 105.08(7)
O2 Dy1 Dy2 34.81(8)
O18 Dy1 Dy2 37.40(7)
O16 Dy1 Dy2 43.42(6)
O2 Dy2 O10 146.65(9)
O2 Dy2 O14 90.40(12)
O10 Dy2 O14 86.11(12)
O2 Dy2 O20 114.20(12)
O10 Dy2 O20 83.61(11)
O14 Dy2 O20 148.08(10)
O2 Dy2 O18 69.17(11)
O10 Dy2 O18 89.36(11)
O14 Dy2 O18 133.00(9)
O20 Dy2 O18 77.08(10)
O2 Dy2 O12 133.73(11)
O10 Dy2 O12 76.83(10)
O14 Dy2 O12 74.10(10)
O20 Dy2 O12 74.15(11)
O18 Dy2 O12 149.21(10)
O2 Dy2 O1 67.06(10)
O10 Dy2 O1 145.42(10)
O14 Dy2 O1 86.46(11)
O20 Dy2 O1 85.10(11)
O18 Dy2 O1 119.64(11)
O12 Dy2 O1 68.65(11)
O2 Dy2 O16 62.37(10)
O10 Dy2 O16 84.87(10)
O14 Dy2 O16 74.08(9)
O20 Dy2 O16 134.52(10)
O18 Dy2 O16 58.92(9)
O12 Dy2 O16 144.11(10)
O1 Dy2 O16 125.06(10)
O2 Dy2 Dy1 36.30(7)
O10 Dy2 Dy1 112.79(6)
O14 Dy2 Dy1 103.18(7)
O20 Dy2 Dy1 108.67(8)
O18 Dy2 Dy1 37.83(7)
O12 Dy2 Dy1 170.03(8)
O1 Dy2 Dy1 101.78(7)
O16 Dy2 Dy1 39.32(7)
O3 Zn1 N2 154.37(16)
O3 Zn1 O4 81.94(12)
N2 Zn1 O4 84.51(13)
O3 Zn1 N110 101.38(15)
N2 Zn1 N110 102.54(16)
O4 Zn1 N110 101.19(13)
O3 Zn1 N1 106.89(14)
N2 Zn1 N1 77.38(15)
O4 Zn1 N1 153.90(14)
N110 Zn1 N1 100.98(14)
O5 Zn2 N3 156.12(16)
O5 Zn2 O6 81.07(12)
N3 Zn2 O6 85.39(14)
O5 Zn2 N115 98.77(15)
N3 Zn2 N115 104.42(16)
O6 Zn2 N115 110.93(15)
O5 Zn2 N4 105.58(14)
N3 Zn2 N4 76.89(14)
O6 Zn2 N4 148.98(14)
N115 Zn2 N4 98.15(16)
O7 Zn3 N5 164.86(15)
O7 Zn3 O8 81.21(13)
N5 Zn3 O8 86.69(13)
O7 Zn3 N6 112.50(15)
N5 Zn3 N6 78.33(15)
O8 Zn3 N6 163.87(16)
O7 Zn3 N120 88.17(16)
N5 Zn3 N120 102.02(16)
O8 Zn3 N120 95.12(14)
N6 Zn3 N120 93.81(16)
O7 Zn3 N125 86.11(18)
N5 Zn3 N125 85.55(19)
O8 Zn3 N125 93.38(16)
N6 Zn3 N125 79.66(18)
N120 Zn3 N125 168.91(18)
N8 Zn4 N10 148.87(16)
N8 Zn4 O16 102.32(14)
N10 Zn4 O16 94.96(14)
N8 Zn4 N9 113.96(15)
N10 Zn4 N9 80.11(15)
O16 Zn4 N9 115.93(15)
N12 Zn5 O9 138.07(16)
N12 Zn5 N130 112.86(17)
O9 Zn5 N130 108.99(17)
N12 Zn5 O10 89.89(14)
O9 Zn5 O10 81.39(12)
N130 Zn5 O10 98.71(16)
N12 Zn5 N11 77.30(16)
O9 Zn5 N11 94.02(14)
N130 Zn5 N11 105.70(17)
O10 Zn5 N11 155.29(15)
O105 Zn6 N14 163.32(14)
O105 Zn6 O11 93.12(14)
N14 Zn6 O11 95.11(14)
O105 Zn6 N13 115.43(14)
N14 Zn6 N13 77.12(14)
O11 Zn6 N13 101.14(15)
O105 Zn6 O12 83.95(13)
N14 Zn6 O12 83.71(13)
O11 Zn6 O12 77.50(13)
N13 Zn6 O12 160.60(12)
O105 Zn6 O1 86.27(12)
N14 Zn6 O1 79.46(13)
O11 Zn6 O1 150.69(13)
N13 Zn6 O1 105.56(13)
O12 Zn6 O1 73.29(12)
O105 Zn6 Zn9 38.71(10)
N14 Zn6 Zn9 127.90(11)
O11 Zn6 Zn9 84.61(10)
N13 Zn6 Zn9 154.12(10)
O12 Zn6 Zn9 45.23(8)
O1 Zn6 Zn9 76.67(8)
O13 Zn7 N135 113.41(16)
O13 Zn7 N16 129.69(15)
N135 Zn7 N16 116.88(17)
O13 Zn7 O14 81.33(12)
N135 Zn7 O14 100.47(16)
N16 Zn7 O14 90.76(13)
O13 Zn7 N15 89.94(15)
N135 Zn7 N15 103.04(18)
N16 Zn7 N15 78.05(15)
O14 Zn7 N15 156.48(16)
O19 Zn8 N18 152.00(16)
O19 Zn8 N140 107.68(16)
N18 Zn8 N140 100.29(15)
O19 Zn8 O20 80.79(13)
N18 Zn8 O20 85.20(13)
N140 Zn8 O20 117.46(15)
O19 Zn8 N17 96.76(15)
N18 Zn8 N17 78.53(14)
N140 Zn8 N17 101.85(16)
O20 Zn8 N17 139.56(15)
O105 Zn9 N20 129.46(16)
O105 Zn9 N145 115.31(19)
N20 Zn9 N145 115.2(2)
O105 Zn9 O12 85.71(13)
N20 Zn9 O12 85.26(13)
N145 Zn9 O12 98.04(15)
O105 Zn9 N19 107.51(15)
N20 Zn9 N19 76.94(14)
N145 Zn9 N19 87.42(17)
O12 Zn9 N19 162.01(13)
O105 Zn9 Zn6 39.86(9)
N20 Zn9 Zn6 113.67(11)
N145 Zn9 Zn6 113.63(15)
O12 Zn9 Zn6 45.86(9)
N19 Zn9 Zn6 145.80(11)
C1 O1 Zn6 126.9(3)
C1 O1 Dy2 115.1(2)
Zn6 O1 Dy2 96.97(12)
N2 O2 Dy2 119.8(2)
N2 O2 Dy1 128.1(2)
Dy2 O2 Dy1 108.89(12)
C11 O3 Zn1 107.4(3)
N3 O4 Zn1 106.3(2)
N3 O4 Dy1 123.4(2)
Zn1 O4 Dy1 130.09(13)
C21 O5 Zn2 108.6(3)
N5 O6 Zn2 109.1(2)
N5 O6 Dy1 126.1(3)
Zn2 O6 Dy1 124.77(13)
C31 O7 Zn3 109.8(3)
N8 O8 Zn3 109.6(2)
N8 O8 Dy1 124.8(2)
Zn3 O8 Dy1 125.66(15)
C41 O9 Zn5 109.7(3)
N10 O10 Zn5 107.2(2)
N10 O10 Dy2 111.5(2)
Zn5 O10 Dy2 120.51(13)
C51 O11 Zn6 108.3(3)
N12 O12 Zn9 113.4(2)
N12 O12 Zn6 106.6(2)
Zn9 O12 Zn6 88.91(11)
N12 O12 Dy2 118.3(2)
Zn9 O12 Dy2 120.45(14)
Zn6 O12 Dy2 102.30(13)
C61 O13 Zn7 108.7(3)
N14 O14 Zn7 109.1(2)
N14 O14 Dy2 107.2(2)
Zn7 O14 Dy2 129.06(13)
C71 O15 Dy1 115.7(3)
N16 O16 Zn4 112.1(2)
N16 O16 Dy1 113.8(2)
Zn4 O16 Dy1 110.66(13)
N16 O16 Dy2 119.1(2)
Zn4 O16 Dy2 102.62(12)
Dy1 O16 Dy2 97.27(10)
C81 O17 Dy1 116.8(3)
N18 O18 Dy2 116.46(19)
N18 O18 Dy1 113.5(2)
Dy2 O18 Dy1 104.76(11)
C91 O19 Zn8 109.8(3)
N20 O20 Zn8 109.6(2)
N20 O20 Dy2 124.7(3)
Zn8 O20 Dy2 124.82(12)
Zn9 O105 Zn6 101.43(14)
C2 N1 C10 119.3(3)
C2 N1 Zn1 111.5(3)
C10 N1 Zn1 128.4(3)
C1 N2 O2 116.2(4)
C1 N2 Zn1 119.4(3)
O2 N2 Zn1 124.3(2)
C11 N3 O4 115.7(3)
C11 N3 Zn2 119.9(3)
O4 N3 Zn2 123.2(3)
C12 N4 C20 118.9(4)
C12 N4 Zn2 112.1(3)
C20 N4 Zn2 129.0(3)
C21 N5 O6 114.5(4)
C21 N5 Zn3 119.3(3)
O6 N5 Zn3 125.6(3)
C22 N6 C30 119.8(4)
C22 N6 Zn3 111.0(3)
C30 N6 Zn3 129.0(4)
C32 N7 C40 118.2(4)
C31 N8 O8 114.4(4)
C31 N8 Zn4 126.6(3)
O8 N8 Zn4 117.2(3)
C42 N9 C50 119.5(4)
C42 N9 Zn4 110.0(3)
C50 N9 Zn4 126.7(3)
C41 N10 O10 114.7(3)
C41 N10 Zn4 117.3(3)
O10 N10 Zn4 126.8(3)
C52 N11 C60 118.7(4)
C52 N11 Zn5 110.1(3)
C60 N11 Zn5 131.2(3)
C51 N12 O12 114.9(4)
C51 N12 Zn5 120.9(3)
O12 N12 Zn5 123.5(3)
C62 N13 C70 118.4(4)
C62 N13 Zn6 111.7(3)
C70 N13 Zn6 129.5(3)
C61 N14 O14 114.6(3)
C61 N14 Zn6 119.1(3)
O14 N14 Zn6 126.2(3)
C72 N15 C80 119.0(5)
C72 N15 Zn7 108.5(3)
C80 N15 Zn7 131.4(4)
C71 N16 O16 113.3(3)
C71 N16 Zn7 113.6(3)
O16 N16 Zn7 124.7(2)
C82 N17 C90 117.7(4)
C82 N17 Zn8 110.2(3)
C90 N17 Zn8 132.1(3)
C81 N18 O18 115.6(3)
C81 N18 Zn8 117.1(3)
O18 N18 Zn8 125.7(3)
C92 N19 C100 119.7(4)
C92 N19 Zn9 111.0(3)
C100 N19 Zn9 128.1(3)
C91 N20 O20 114.3(4)
C91 N20 Zn9 119.2(3)
O20 N20 Zn9 126.5(3)
O1 C1 N2 121.8(4)
O1 C1 C2 123.7(3)
N2 C1 C2 114.5(4)
N1 C2 C3 122.9(4)
N1 C2 C1 116.2(3)
C3 C2 C1 121.0(4)
C4 C3 C2 119.1(5)
C3 C4 C5 119.9(4)
C6 C5 C4 123.0(4)
C6 C5 C10 119.1(4)
C4 C5 C10 117.9(4)
C7 C6 C5 120.0(4)
C6 C7 C8 121.4(5)
C9 C8 C7 120.1(5)
C8 C9 C10 120.0(4)
N1 C10 C9 119.9(4)
N1 C10 C5 120.8(4)
C9 C10 C5 119.2(4)
N3 C11 O3 126.2(4)
N3 C11 C12 113.7(4)
O3 C11 C12 120.1(4)
N4 C12 C13 122.8(4)
N4 C12 C11 116.6(4)
C13 C12 C11 120.6(4)
C14 C13 C12 119.3(4)
C13 C14 C15 119.0(5)
C20 C15 C16 118.6(4)
C20 C15 C14 119.1(4)
C16 C15 C14 122.2(5)
C17 C16 C15 120.6(5)
C16 C17 C18 120.8(5)
C19 C18 C17 119.6(4)
C18 C19 C20 119.9(5)
N4 C20 C15 120.8(4)
N4 C20 C19 118.7(4)
C15 C20 C19 120.5(4)
O5 C21 N5 126.8(4)
O5 C21 C22 119.4(4)
N5 C21 C22 113.8(5)
N6 C22 C23 122.7(5)
N6 C22 C21 117.1(4)
C23 C22 C21 120.2(5)
C24 C23 C22 120.0(6)
C23 C24 C25 118.6(6)
C26 C25 C24 123.5(6)
C26 C25 C30 118.7(7)
C24 C25 C30 117.8(5)
C27 C26 C25 119.7(7)
C26 C27 C28 120.9(7)
C29 C28 C27 120.9(7)
C28 C29 C30 120.9(6)
N6 C30 C29 120.0(5)
N6 C30 C25 121.0(5)
C29 C30 C25 119.0(5)
O7 C31 N8 125.0(5)
O7 C31 C32 118.9(4)
N8 C31 C32 116.1(4)
N7 C32 C33 124.1(5)
N7 C32 C31 116.4(4)
C33 C32 C31 119.4(4)
C34 C33 C32 117.2(5)
C33 C34 C35 121.4(5)
C34 C35 C36 124.9(5)
C34 C35 C40 117.3(5)
C36 C35 C40 117.8(5)
C37 C36 C35 120.2(6)
C36 C37 C38 120.7(7)
C39 C38 C37 120.5(6)
C38 C39 C40 121.0(6)
N7 C40 C39 118.5(5)
N7 C40 C35 121.6(5)
C39 C40 C35 119.9(5)
O9 C41 N10 126.9(4)
O9 C41 C42 119.2(4)
N10 C41 C42 114.0(4)
N9 C42 C43 123.1(4)
N9 C42 C41 116.1(4)
C43 C42 C41 120.8(4)
C44 C43 C42 119.3(5)
C43 C44 C45 119.2(5)
C46 C45 C50 118.2(5)
C46 C45 C44 123.8(6)
C50 C45 C44 118.0(5)
C47 C46 C45 121.2(6)
C46 C47 C48 120.1(5)
C49 C48 C47 121.8(6)
C48 C49 C50 118.3(6)
N9 C50 C45 120.7(5)
N9 C50 C49 119.1(5)
C45 C50 C49 120.2(4)
O11 C51 N12 127.2(5)
O11 C51 C52 119.6(4)
N12 C51 C52 113.2(4)
N11 C52 C53 122.9(5)
N11 C52 C51 117.4(4)
C53 C52 C51 119.7(4)
C54 C53 C52 119.5(5)
C53 C54 C55 119.8(5)
C54 C55 C56 123.1(5)
C54 C55 C60 118.3(5)
C56 C55 C60 118.6(5)
C57 C56 C55 120.6(5)
C56 C57 C58 121.1(6)
C59 C58 C57 120.0(5)
C58 C59 C60 120.0(5)
N11 C60 C59 119.5(4)
N11 C60 C55 120.8(4)
C59 C60 C55 119.6(5)
N14 C61 O13 126.0(4)
N14 C61 C62 114.3(4)
O13 C61 C62 119.7(4)
N13 C62 C63 122.3(4)
N13 C62 C61 117.6(4)
C63 C62 C61 120.2(4)
C64 C63 C62 119.0(4)
C63 C64 C65 120.5(5)
C64 C65 C66 123.3(5)
C64 C65 C70 118.2(4)
C66 C65 C70 118.4(4)
C67 C66 C65 120.4(5)
C66 C67 C68 121.0(5)
C69 C68 C67 120.5(5)
C68 C69 C70 119.4(5)
N13 C70 C69 118.1(5)
N13 C70 C65 121.6(4)
C69 C70 C65 120.2(4)
O15 C71 N16 126.4(4)
O15 C71 C72 117.6(4)
N16 C71 C72 115.9(4)
N15 C72 C73 121.8(5)
N15 C72 C71 116.5(4)
C73 C72 C71 121.7(5)
C74 C73 C72 120.1(5)
C73 C74 C75 120.1(5)
C74 C75 C76 123.4(6)
C74 C75 C80 117.1(5)
C76 C75 C80 119.5(6)
C77 C76 C75 120.6(7)
C76 C77 C78 120.1(8)
C79 C78 C77 121.0(8)
C78 C79 C80 119.3(7)
N15 C80 C79 118.7(6)
N15 C80 C75 121.6(5)
C79 C80 C75 119.5(6)
O17 C81 N18 125.5(4)
O17 C81 C82 118.9(4)
N18 C81 C82 115.5(4)
N17 C82 C83 123.2(4)
N17 C82 C81 117.0(4)
C83 C82 C81 119.7(4)
C84 C83 C82 119.0(4)
C83 C84 C85 119.5(5)
C90 C85 C84 118.1(5)
C90 C85 C86 120.0(5)
C84 C85 C86 121.9(5)
C87 C86 C85 119.8(6)
C86 C87 C88 120.2(5)
C89 C88 C87 121.6(6)
C88 C89 C90 118.9(5)
N17 C90 C85 122.4(4)
N17 C90 C89 118.1(5)
C85 C90 C89 119.5(5)
O19 C91 N20 125.5(4)
O19 C91 C92 119.5(4)
N20 C91 C92 115.0(4)
N19 C92 C93 122.5(4)
N19 C92 C91 116.7(4)
C93 C92 C91 120.9(5)
C94 C93 C92 119.2(5)
C93 C94 C95 120.1(5)
C96 C95 C94 123.8(5)
C96 C95 C100 119.3(5)
C94 C95 C100 116.9(4)
C97 C96 C95 120.0(5)
C96 C97 C98 120.7(5)
C97 C98 C99 120.7(6)
C98 C99 C100 120.0(5)
N19 C100 C99 119.2(5)
N19 C100 C95 121.5(5)
C99 C100 C95 119.3(4)
C110 N110 C114 118.4(4)
C110 N110 Zn1 119.7(3)
C114 N110 Zn1 121.7(4)
N110 C110 C111 122.9(5)
C110 C111 C112 118.2(6)
C113 C112 C111 119.8(6)
C112 C113 C114 118.5(6)
N110 C114 C113 122.1(5)
C119 N115 C115 116.8(5)
C119 N115 Zn2 121.7(3)
C115 N115 Zn2 121.5(4)
N115 C115 C116 122.4(6)
C117 C116 C115 119.9(6)
C118 C117 C116 117.9(6)
C117 C118 C119 119.6(6)
N115 C119 C118 123.3(5)
C120 N120 C124 117.7(5)
C120 N120 Zn3 125.9(4)
C124 N120 Zn3 116.2(4)
N120 C120 C121 123.8(5)
C120 C121 C122 119.2(6)
C121 C122 C123 118.8(6)
C122 C123 C124 117.9(5)
N120 C124 C123 122.5(6)
C129 N125 C125 115.5(7)
C129 N125 Zn3 123.5(6)
C125 N125 Zn3 119.2(4)
C126 C125 N125 123.8(8)
C125 C126 C127 121.4(10)
C126 C127 C128 116.1(9)
C129 C128 C127 117.6(8)
N125 C129 C128 125.5(10)
C130 N130 C134 118.9(6)
C130 N130 Zn5 124.0(4)
C134 N130 Zn5 117.1(5)
N130 C130 C131 122.6(7)
C130 C131 C132 117.6(8)
C133 C132 C131 120.4(8)
C132 C133 C134 119.7(9)
N130 C134 C133 120.8(8)
C135 N135 C139 116.6(6)
C135 N135 Zn7 121.2(4)
C139 N135 Zn7 122.1(4)
N135 C135 C136 123.0(5)
C137 C136 C135 119.2(6)
C138 C137 C136 118.6(7)
C137 C138 C139 119.4(7)
N135 C139 C138 123.0(7)
C140 N140 C144 117.3(4)
C140 N140 Zn8 122.1(3)
C144 N140 Zn8 119.6(3)
N140 C140 C141 122.6(5)
C140 C141 C142 119.8(5)
C141 C142 C143 118.5(5)
C144 C143 C142 119.6(5)
N140 C144 C143 122.2(5)
C149 N145 C145 123.6(8)
C149 N145 Zn9 118.9(6)
C145 N145 Zn9 116.9(5)
N145 C145 C146 121.6(10)
C147 C146 C145 115.5(12)
C148 C147 C146 121.4(11)
C147 C148 C149 120.4(12)
N145 C149 C148 117.0(11)
C205 C200 C201 120.1(12)
C202 C201 C200 120.3(12)
C201 C202 C203 120.5(13)
C204 C203 C202 116.9(13)
C203 C204 C205 123.7(12)
C200 C205 C204 118.4(12)
C20F C20A C20B 120.0
C20C C20B C20A 120.0
C20B C20C C20D 120.0
C20C C20D C20E 120.0
C20D C20E C20F 120.0
C20A C20F C20E 120.0
C211 C210 C215 120.0
C210 C211 C212 120.0
C213 C212 C211 120.0
C214 C213 C212 120.0
C213 C214 C215 120.0
C214 C215 C210 120.0
C21B N21A C21F 120.0
N21A C21B C21C 120.0
C21D C21C C21B 120.0
C21C C21D C21E 120.0
C21D C21E C21F 120.0
N21A C21F C21E 120.0
C220 N220 C224 114.9(10)
N220 C220 C221 123.3(11)
C222 C221 C220 121.2(11)
C221 C222 C223 118.2(11)
C222 C223 C224 118.1(11)
N220 C224 C223 124.2(10)
C231 C230 C235 120.6(11)
C232 C231 C230 113.6(11)
C231 C232 C233 128.9(12)
C234 C233 C232 114.7(11)
C233 C234 C235 120.4(13)
C234 C235 C230 121.6(13)
C241 C240 C245 124.5(11)
C240 C241 C242 116.0(11)
C243 C242 C241 122.1(12)
C242 C243 C244 119.6(12)
C245 C244 C243 120.5(11)
C244 C245 C240 117.1(11)
C24B C24A C24F 117.3(11)
C24A C24B C24C 119.4(12)
C24B C24C C24D 123.1(11)
C24E C24D C24C 117.6(12)
C24D C24E C24F 119.2(12)
C24E C24F C24A 123.1(11)
C251 C250 C255 118.7(7)
C252 C251 C250 122.0(7)
C253 C252 C251 119.7(7)
C252 C253 C254 121.6(7)
C253 C254 C255 119.7(7)
C254 C255 C250 118.3(7)
O29A N29A O29B 122.2(9)
O29A N29A O29C 116.2(14)
O29B N29A O29C 121.5(9)
C314 N310 C310 118.5(10)
C311 C310 N310 119.7(12)
C310 C311 C312 121.1(13)
C311 C312 C313 121.3(12)
C312 C313 C314 115.0(13)
N310 C314 C313 123.0(13)
O31B N31A O31A 118.7(11)
O31B N31A O31C 121.0(11)
O31A N31A O31C 120.2(10)
O352 N350 O350 122.4(10)
O352 N350 O351 119.3(11)
O350 N350 O351 116.7(11)

loop_
_geom_bond_atom_site_label_1
_geom_bond_atom_site_label_2
_geom_bond_distance
Dy1 O17 2.315(3)
Dy1 O15 2.331(3)
Dy1 O4 2.345(3)
Dy1 O6 2.355(3)
Dy1 O8 2.376(3)
Dy1 O2 2.390(3)
Dy1 O18 2.423(3)
Dy1 O16 2.440(3)
Dy1 Dy2 3.8197(9)
Dy2 O2 2.304(3)
Dy2 O10 2.334(3)
Dy2 O14 2.338(3)
Dy2 O20 2.355(3)
Dy2 O18 2.399(3)
Dy2 O12 2.408(3)
Dy2 O1 2.417(3)
Dy2 O16 2.647(3)
Zn1 O3 1.994(3)
Zn1 N2 2.000(4)
Zn1 O4 2.077(3)
Zn1 N110 2.096(4)
Zn1 N1 2.167(3)
Zn2 O5 2.010(3)
Zn2 N3 2.016(3)
Zn2 O6 2.047(3)
Zn2 N115 2.095(4)
Zn2 N4 2.163(4)
Zn3 O7 1.997(4)
Zn3 N5 2.009(4)
Zn3 O8 2.064(3)
Zn3 N6 2.155(4)
Zn3 N120 2.255(5)
Zn3 N125 2.446(7)
Zn4 N8 1.939(4)
Zn4 N10 1.965(4)
Zn4 O16 2.013(3)
Zn4 N9 2.114(4)
Zn5 N12 1.981(4)
Zn5 O9 1.991(3)
Zn5 N130 2.045(5)
Zn5 O10 2.113(3)
Zn5 N11 2.216(4)
Zn6 O105 1.992(3)
Zn6 N14 2.068(3)
Zn6 O11 2.097(3)
Zn6 N13 2.161(4)
Zn6 O12 2.187(3)
Zn6 O1 2.365(3)
Zn6 Zn9 3.0465(11)
Zn7 O13 2.009(3)
Zn7 N135 2.034(5)
Zn7 N16 2.034(4)
Zn7 O14 2.045(3)
Zn7 N15 2.194(4)
Zn8 O19 2.010(3)
Zn8 N18 2.026(3)
Zn8 N140 2.057(4)
Zn8 O20 2.064(3)
Zn8 N17 2.175(4)
Zn9 O105 1.944(4)
Zn9 N20 2.021(4)
Zn9 N145 2.128(5)
Zn9 O12 2.163(3)
Zn9 N19 2.214(4)
O1 C1 1.304(6)
O2 N2 1.363(5)
O3 C11 1.299(5)
O4 N3 1.394(5)
O5 C21 1.265(6)
O6 N5 1.381(4)
O7 C31 1.293(5)
O8 N8 1.382(5)
O9 C41 1.283(6)
O10 N10 1.407(4)
O11 C51 1.273(6)
O12 N12 1.400(5)
O13 C61 1.292(5)
O14 N14 1.397(5)
O15 C71 1.283(6)
O16 N16 1.410(5)
O17 C81 1.287(5)
O18 N18 1.405(5)
O19 C91 1.286(6)
O20 N20 1.391(4)
N1 C2 1.340(6)
N1 C10 1.372(6)
N2 C1 1.317(5)
N3 C11 1.289(6)
N4 C12 1.325(5)
N4 C20 1.389(6)
N5 C21 1.295(6)
N6 C22 1.336(7)
N6 C30 1.357(6)
N7 C32 1.330(6)
N7 C40 1.356(7)
N8 C31 1.325(6)
N9 C42 1.321(6)
N9 C50 1.377(6)
N10 C41 1.307(6)
N11 C52 1.329(6)
N11 C60 1.376(7)
N12 C51 1.311(6)
N13 C62 1.351(5)
N13 C70 1.379(6)
N14 C61 1.291(6)
N15 C72 1.342(7)
N15 C80 1.358(7)
N16 C71 1.300(6)
N17 C82 1.345(6)
N17 C90 1.368(6)
N18 C81 1.300(6)
N19 C92 1.323(6)
N19 C100 1.353(6)
N20 C91 1.311(6)
C1 C2 1.464(6)
C2 C3 1.397(6)
C3 C4 1.369(7)
C4 C5 1.421(7)
C5 C6 1.394(7)
C5 C10 1.422(6)
C6 C7 1.363(7)
C7 C8 1.403(6)
C8 C9 1.355(7)
C9 C10 1.419(7)
C11 C12 1.487(6)
C12 C13 1.410(7)
C13 C14 1.360(7)
C14 C15 1.423(6)
C15 C20 1.390(7)
C15 C16 1.417(7)
C16 C17 1.361(6)
C17 C18 1.408(7)
C18 C19 1.379(7)
C19 C20 1.410(6)
C21 C22 1.502(7)
C22 C23 1.390(8)
C23 C24 1.383(8)
C24 C25 1.431(10)
C25 C26 1.420(9)
C25 C30 1.434(8)
C26 C27 1.376(12)
C27 C28 1.387(11)
C28 C29 1.364(8)
C29 C30 1.395(9)
C31 C32 1.497(7)
C32 C33 1.405(7)
C33 C34 1.377(9)
C34 C35 1.381(8)
C35 C36 1.418(9)
C35 C40 1.439(8)
C36 C37 1.390(9)
C37 C38 1.407(10)
C38 C39 1.350(9)
C39 C40 1.408(7)
C41 C42 1.489(6)
C42 C43 1.392(8)
C43 C44 1.370(7)
C44 C45 1.429(8)
C45 C46 1.404(7)
C45 C50 1.411(8)
C46 C47 1.368(9)
C47 C48 1.379(10)
C48 C49 1.377(7)
C49 C50 1.421(8)
C51 C52 1.490(7)
C52 C53 1.402(7)
C53 C54 1.363(8)
C54 C55 1.395(8)
C55 C56 1.412(8)
C55 C60 1.430(7)
C56 C57 1.347(9)
C57 C58 1.432(8)
C58 C59 1.357(8)
C59 C60 1.418(7)
C61 C62 1.479(6)
C62 C63 1.413(7)
C63 C64 1.368(7)
C64 C65 1.399(7)
C65 C66 1.411(7)
C65 C70 1.414(7)
C66 C67 1.365(7)
C67 C68 1.392(8)
C68 C69 1.379(7)
C69 C70 1.409(6)
C71 C72 1.489(7)
C72 C73 1.386(7)
C73 C74 1.367(8)
C74 C75 1.392(9)
C75 C76 1.402(9)
C75 C80 1.433(8)
C76 C77 1.360(12)
C77 C78 1.428(13)
C78 C79 1.371(11)
C79 C80 1.414(10)
C81 C82 1.486(6)
C82 C83 1.400(7)
C83 C84 1.372(7)
C84 C85 1.411(7)
C85 C90 1.403(8)
C85 C86 1.427(7)
C86 C87 1.362(8)
C87 C88 1.412(10)
C88 C89 1.376(8)
C89 C90 1.424(7)
C91 C92 1.491(6)
C92 C93 1.408(7)
C93 C94 1.360(7)
C94 C95 1.416(8)
C95 C96 1.407(7)
C95 C100 1.433(7)
C96 C97 1.385(9)
C97 C98 1.389(8)
C98 C99 1.391(7)
C99 C100 1.402(8)
N110 C110 1.336(7)
N110 C114 1.342(7)
C110 C111 1.373(8)
C111 C112 1.378(9)
C112 C113 1.377(9)
C113 C114 1.381(8)
N115 C119 1.320(7)
N115 C115 1.321(6)
C115 C116 1.367(9)
C116 C117 1.363(11)
C117 C118 1.334(9)
C118 C119 1.372(9)
N120 C120 1.335(7)
N120 C124 1.340(7)
C120 C121 1.355(9)
C121 C122 1.382(9)
C122 C123 1.391(9)
C123 C124 1.398(9)
N125 C129 1.330(9)
N125 C125 1.377(10)
C125 C126 1.343(12)
C126 C127 1.388(13)
C127 C128 1.447(16)
C128 C129 1.382(14)
N130 C130 1.333(8)
N130 C134 1.356(9)
C130 C131 1.388(10)
C131 C132 1.388(13)
C132 C133 1.343(14)
C133 C134 1.391(12)
N135 C135 1.326(7)
N135 C139 1.353(8)
C135 C136 1.381(9)
C136 C137 1.371(10)
C137 C138 1.357(12)
C138 C139 1.373(12)
N140 C140 1.356(6)
N140 C144 1.359(6)
C140 C141 1.362(7)
C141 C142 1.376(7)
C142 C143 1.379(8)
C143 C144 1.372(7)
N145 C149 1.296(10)
N145 C145 1.304(11)
C145 C146 1.385(12)
C146 C147 1.384(19)
C147 C148 1.32(2)
C148 C149 1.412(15)
C200 C205 1.361(12)
C200 C201 1.377(12)
C201 C202 1.375(12)
C202 C203 1.387(12)
C203 C204 1.366(12)
C204 C205 1.369(12)
C20A C20F 1.3900
C20A C20B 1.3903
C20B C20C 1.3896
C20C C20D 1.3901
C20D C20E 1.3902
C20E C20F 1.3902
C210 C211 1.3900
C210 C215 1.3906
C211 C212 1.3902
C212 C213 1.3900
C213 C214 1.3897
C214 C215 1.3899
N21A C21B 1.3895
N21A C21F 1.3901
C21B C21C 1.3902
C21C C21D 1.3897
C21D C21E 1.3900
C21E C21F 1.3902
N220 C220 1.363(11)
N220 C224 1.370(11)
C220 C221 1.371(13)
C221 C222 1.366(12)
C222 C223 1.392(12)
C223 C224 1.401(12)
C230 C231 1.377(11)
C230 C235 1.385(12)
C231 C232 1.367(11)
C232 C233 1.370(12)
C233 C234 1.364(12)
C234 C235 1.369(12)
C240 C241 1.359(11)
C240 C245 1.379(11)
C241 C242 1.373(12)
C242 C243 1.364(12)
C243 C244 1.373(12)
C244 C245 1.371(12)
C24A C24B 1.365(11)
C24A C24F 1.378(12)
C24B C24C 1.366(12)
C24C C24D 1.377(12)
C24D C24E 1.360(11)
C24E C24F 1.368(12)
C250 C251 1.371(8)
C250 C255 1.410(9)
C251 C252 1.358(9)
C252 C253 1.351(9)
C253 C254 1.364(9)
C254 C255 1.408(9)
N29A O29A 1.229(7)
N29A O29B 1.229(7)
N29A O29C 1.235(7)
N310 C314 1.370(14)
N310 C310 1.379(13)
C310 C311 1.360(12)
C311 C312 1.374(14)
C312 C313 1.376(14)
C313 C314 1.413(13)
N31A O31B 1.224(11)
N31A O31A 1.232(11)
N31A O31C 1.235(11)
N350 O352 1.212(14)
N350 O350 1.243(12)
N350 O351 1.265(13)
